data_7706623
loop_
_publ_author_name
'Sun, Qiu'
'Daniliuc, Constantin G.'
'Kehr, Gerald'
'Erker, Gerhard'

_publ_section_title
;
 Reaction of carbon oxides with an ethylene-bridged PH/B Lewis pair.
;
_journal_issue 10
_journal_name_full 'Dalton transactions (Cambridge, England : 2003)'
_journal_page_first 3523
_journal_page_last 3528
_journal_paper_doi 10.1039/d1dt00459j
_journal_volume 50
_journal_year 2021
_chemical_formula_sum 'C106 H126 B3 F30 P3'
_chemical_formula_weight 2095.40
_space_group_crystal_system triclinic
_space_group_IT_number 2
_space_group_name_Hall '-P 1'
_space_group_name_H-M_alt 'P -1'
_atom_sites_solution_hydrogens mixed
_audit_creation_method 'APEX3 v2019.1-0'
_audit_update_record
;
2021-01-07 deposited with the CCDC.	2021-02-12 downloaded from the CCDC.
;
_cell_angle_alpha 84.129(2)
_cell_angle_beta 85.038(2)
_cell_angle_gamma 85.211(2)
_cell_formula_units_Z 2
_cell_length_a 13.8401(3)
_cell_length_b 19.2176(5)
_cell_length_c 19.5735(5)
_cell_measurement_reflns_used 6092
_cell_measurement_temperature 446.(2)
_cell_measurement_theta_max 66.3284
_cell_measurement_theta_min 4.1037
_cell_volume 5144.7(2)
_computing_cell_refinement 'SAINT V8.40A (Bruker Nano, Inc., 2019)'
_computing_data_collection 'APEX3 v2019.1-0'
_computing_data_reduction 'SAINT V8.40A (Bruker Nano, Inc., 2019)'
_computing_molecular_graphics 'shelXle (C.B. Huebschle, rev 958)'
_computing_structure_refinement 'SHELXL-2018/3 (Sheldrick, 2018)'
_computing_structure_solution 'SHELXT 2014/5 (Sheldrick, 2014)'
_diffrn_ambient_temperature 446.(2)
_diffrn_detector_area_resol_mean 8.3333
_diffrn_measured_fraction_theta_full 0.997
_diffrn_measured_fraction_theta_max 0.997
_diffrn_measurement_device_type 'Bruker APEX II diffractometer'
_diffrn_measurement_method 'phi / omega scans'
_diffrn_radiation_monochromator graphite
_diffrn_radiation_type CuK\a
_diffrn_radiation_wavelength 1.54178
_diffrn_reflns_av_R_equivalents 0.1379
_diffrn_reflns_av_unetI/netI 0.1178
_diffrn_reflns_limit_h_max 16
_diffrn_reflns_limit_h_min -14
_diffrn_reflns_limit_k_max 22
_diffrn_reflns_limit_k_min -22
_diffrn_reflns_limit_l_max 23
_diffrn_reflns_limit_l_min -23
_diffrn_reflns_number 72076
_diffrn_reflns_theta_full 66.63
_diffrn_reflns_theta_max 66.63
_diffrn_reflns_theta_min 4.08
_diffrn_source 'Cu sealed tube'
_diffrn_source_type 'fine-focus sealed tube'
_exptl_absorpt_coefficient_mu 1.412
_exptl_absorpt_correction_T_max 0.96
_exptl_absorpt_correction_T_min 0.85
_exptl_absorpt_correction_type multi-scan
_exptl_absorpt_process_details
;
SADABS-2016/2 Bruker AXS area detector scaling and absorption correction.
Krause, L., Herbst-Irmer, R., Sheldrick G.M. & Stalke D., J. Appl. Cryst.
48 (2015) 3-10.
;
_exptl_crystal_colour colourless
_exptl_crystal_density_diffrn 1.353
_exptl_crystal_density_method 'not measured'
_exptl_crystal_description plate
_exptl_crystal_F_000 2184
_exptl_crystal_size_max 0.120
_exptl_crystal_size_mid 0.080
_exptl_crystal_size_min 0.030
_refine_diff_density_max 0.630
_refine_diff_density_min -0.348
_refine_ls_extinction_coef 0.00220(13)
_refine_ls_extinction_method 'SHELXL-2018/3 (Sheldrick 2018)'
_refine_ls_goodness_of_fit_ref 1.012
_refine_ls_hydrogen_treatment mixed
_refine_ls_matrix_type full
_refine_ls_number_parameters 1371
_refine_ls_number_reflns 18149
_refine_ls_number_restraints 146
_refine_ls_restrained_S_all 1.013
_refine_ls_R_factor_all 0.1081
_refine_ls_R_factor_gt 0.0614
_refine_ls_shift/su_max 0.000
_refine_ls_shift/su_mean 0.000
_refine_ls_structure_factor_coef Fsqd
_refine_ls_weighting_details 'w=1/[\s^2^(Fo^2^)+(0.0720P)^2^] where P=(Fo^2^+2Fc^2^)/3'
_refine_ls_weighting_scheme calc
_refine_ls_wR_factor_gt 0.1454
_refine_ls_wR_factor_ref 0.1736
_reflns_number_gt 11081
_reflns_number_total 18149
_reflns_threshold_expression 'I > 2\s(I)'
_cod_data_source_file d1dt00459j2.cif
_cod_data_source_block erk9811
_cod_depositor_comments
;
The following automatic conversions were performed:

data item '_exptl_absorpt_correction_type' value 'Multi-Scan' was
changed to 'multi-scan' in accordance with the
/home/data/users/saulius/crontab/automatic-downloads/rss-feeds/RSC/lib/dictionaries/cif_core.dic
dictionary named 'cif_core.dic' version 2.4.2 last updated on
2011-04-26.

Automatic conversion script
Id: cif_fix_values 7556 2019-12-06 15:28:31Z antanas 

 Adding full bibliography for 7706623--7706629.cif.
;
_cod_database_code 7706623

loop_
_space_group_symop_operation_xyz
'x, y, z'
'-x, -y, -z'

loop_
_atom_site_type_symbol
_atom_site_label
_atom_site_fract_x
_atom_site_fract_y
_atom_site_fract_z
_atom_site_U_iso_or_equiv
_atom_site_adp_type
_atom_site_calc_flag
_atom_site_refinement_flags_adp
_atom_site_refinement_flags_occupancy
_atom_site_refinement_flags_posn
_atom_site_occupancy
_atom_site_disorder_assembly
_atom_site_disorder_group
B B1 0.7098(3) 0.7409(2) 0.5420(2) 0.0253(9) Uani d . . . 1.0 . .
C C1 0.6165(3) 0.6317(2) 0.60068(19) 0.0279(8) Uani d . . . 1.0 . .
H H1A 0.645979 0.598703 0.569249 0.034 Uiso calc U . R 1.0 . .
H H1B 0.561004 0.656762 0.579791 0.034 Uiso calc U . R 1.0 . .
P P1 0.57352(7) 0.58239(5) 0.68274(5) 0.0276(2) Uani d . . D 1.0 . .
H H1 0.658(2) 0.565(3) 0.708(2) 0.049(13) Uiso d . . D 1.0 . .
B B2 0.6962(3) 0.8637(2) 0.7780(2) 0.0266(9) Uani d . . . 1.0 . .
C C2 0.6913(3) 0.68482(19) 0.61060(19) 0.0266(8) Uani d . . . 1.0 . .
H H2A 0.752552 0.659318 0.621002 0.032 Uiso calc U . R 1.0 . .
H H2B 0.668155 0.710606 0.649652 0.032 Uiso calc U . R 1.0 . .
P P2 0.81122(7) 0.80369(5) 0.57766(5) 0.0256(2) Uani d . . . 1.0 . .
H H2 0.857(3) 0.749(2) 0.604(2) 0.034(11) Uiso d . . . 1.0 . .
B B3 0.5124(3) 0.6300(2) 0.7694(2) 0.0295(9) Uani d . . . 1.0 . .
C C3 0.7838(3) 0.85735(19) 0.65123(18) 0.0254(8) Uani d . . . 1.0 . .
H H3A 0.843759 0.873994 0.663402 0.031 Uiso calc U . R 1.0 . .
H H3B 0.741052 0.897995 0.63746 0.031 Uiso calc U . R 1.0 . .
P P3 0.66030(7) 0.78549(5) 0.85792(5) 0.0262(2) Uani d . . . 1.0 . .
H H3 0.745(2) 0.7486(18) 0.8478(18) 0.013(8) Uiso d . . . 1.0 . .
C C4 0.7354(3) 0.8161(2) 0.7148(2) 0.0290(8) Uani d . . . 1.0 . .
H H4A 0.781885 0.779207 0.731836 0.035 Uiso calc U . R 1.0 . .
H H4B 0.68095 0.793924 0.700659 0.035 Uiso calc U . R 1.0 . .
C C5 0.5740(3) 0.7193(2) 0.84806(19) 0.0278(8) Uani d . . . 1.0 . .
H H5A 0.579106 0.682432 0.885556 0.033 Uiso calc U . R 1.0 . .
H H5B 0.508312 0.74131 0.851642 0.033 Uiso calc U . R 1.0 . .
C C6 0.5917(3) 0.6866(2) 0.7795(2) 0.0288(8) Uani d . . . 1.0 . .
H H6A 0.656468 0.663011 0.776784 0.035 Uiso calc U . R 1.0 . .
H H6B 0.589173 0.723672 0.742061 0.035 Uiso calc U . R 1.0 . .
C C11 0.5345(3) 0.49425(19) 0.67575(19) 0.0272(8) Uani d . . . 1.0 . .
C C12 0.4361(3) 0.4811(2) 0.66969(19) 0.0290(8) Uani d . . . 1.0 . .
C C13 0.4022(3) 0.4186(2) 0.7014(2) 0.0309(8) Uani d . . . 1.0 . .
H H13 0.337282 0.410788 0.698565 0.037 Uiso calc U . R 1.0 . .
C C14 0.4603(3) 0.3672(2) 0.7370(2) 0.0329(9) Uani d . . . 1.0 . .
C C15 0.5589(3) 0.3767(2) 0.7323(2) 0.0330(9) Uani d . . . 1.0 . .
H H15 0.60034 0.340887 0.751596 0.04 Uiso calc U . R 1.0 . .
C C16 0.5999(3) 0.4370(2) 0.7002(2) 0.0306(8) Uani d . . . 1.0 . .
C C17 0.3629(3) 0.5254(2) 0.6236(2) 0.0318(9) Uani d . . . 1.0 . .
C C18 0.3381(3) 0.4785(2) 0.5696(2) 0.0416(10) Uani d . . . 1.0 . .
H H18A 0.29401 0.504442 0.539375 0.062 Uiso calc U . R 1.0 . .
H H18B 0.308163 0.438164 0.592307 0.062 Uiso calc U . R 1.0 . .
H H18C 0.396585 0.463609 0.543304 0.062 Uiso calc U . R 1.0 . .
C C19 0.2677(3) 0.5490(2) 0.6653(2) 0.0399(10) Uani d . . . 1.0 . .
H H19A 0.281238 0.582149 0.696053 0.06 Uiso calc U . R 1.0 . .
H H19B 0.241386 0.5089 0.691488 0.06 Uiso calc U . R 1.0 . .
H H19C 0.221437 0.570453 0.634273 0.06 Uiso calc U . R 1.0 . .
C C20 0.4014(3) 0.5908(2) 0.5844(2) 0.0353(9) Uani d . . . 1.0 . .
H H20A 0.456015 0.577792 0.553449 0.053 Uiso calc U . R 1.0 . .
H H20B 0.421272 0.620552 0.616284 0.053 Uiso calc U . R 1.0 . .
H H20C 0.351134 0.61556 0.558517 0.053 Uiso calc U . R 1.0 . .
C C21 0.4196(3) 0.3001(2) 0.7725(2) 0.0402(10) Uani d . . . 1.0 . .
C C22 0.3093(3) 0.3095(3) 0.7902(3) 0.0475(11) Uani d . . . 1.0 . .
H H22A 0.276598 0.316022 0.748482 0.071 Uiso calc U . R 1.0 . .
H H22B 0.29432 0.349888 0.81543 0.071 Uiso calc U . R 1.0 . .
H H22C 0.288012 0.268594 0.817819 0.071 Uiso calc U . R 1.0 . .
C C23 0.4410(5) 0.2429(3) 0.7246(3) 0.0611(15) Uani d . . . 1.0 . .
H H23A 0.411018 0.25682 0.682399 0.092 Uiso calc U . R 1.0 . .
H H23B 0.415545 0.200362 0.746021 0.092 Uiso calc U . R 1.0 . .
H H23C 0.510054 0.235308 0.71493 0.092 Uiso calc U . R 1.0 . .
C C24 0.4667(4) 0.2779(3) 0.8408(3) 0.0524(12) Uani d . . . 1.0 . .
H H24A 0.440834 0.235455 0.862128 0.079 Uiso calc U . R 1.0 . .
H H24B 0.452692 0.31436 0.87106 0.079 Uiso calc U . R 1.0 . .
H H24C 0.535796 0.270156 0.831631 0.079 Uiso calc U . R 1.0 . .
C C25 0.7128(3) 0.4297(2) 0.6877(2) 0.0375(10) Uani d . . . 1.0 . .
C C26 0.7436(4) 0.3560(2) 0.6647(3) 0.0530(13) Uani d . . . 1.0 . .
H H26A 0.81176 0.352857 0.650353 0.079 Uiso calc U . R 1.0 . .
H H26B 0.707184 0.347991 0.627029 0.079 Uiso calc U . R 1.0 . .
H H26C 0.730831 0.321187 0.702555 0.079 Uiso calc U . R 1.0 . .
C C27 0.7620(3) 0.4361(3) 0.7536(2) 0.0465(11) Uani d . . . 1.0 . .
H H27A 0.830957 0.426629 0.745395 0.07 Uiso calc U . R 1.0 . .
H H27B 0.737371 0.403001 0.789642 0.07 Uiso calc U . R 1.0 . .
H H27C 0.748334 0.482796 0.767145 0.07 Uiso calc U . R 1.0 . .
C C28 0.7550(3) 0.4795(2) 0.6277(2) 0.0382(10) Uani d . . . 1.0 . .
H H28A 0.7539 0.525886 0.64207 0.057 Uiso calc U . R 1.0 . .
H H28B 0.716435 0.480529 0.589085 0.057 Uiso calc U . R 1.0 . .
H H28C 0.820739 0.463121 0.614707 0.057 Uiso calc U . R 1.0 . .
C C31 0.7744(3) 0.7127(2) 0.47514(19) 0.0269(8) Uani d . . . 1.0 . .
C C32 0.8236(3) 0.6479(2) 0.4715(2) 0.0320(9) Uani d . . . 1.0 . .
F F32 0.82214(16) 0.59916(12) 0.52646(12) 0.0359(5) Uani d . . . 1.0 . .
C C33 0.8766(3) 0.6263(2) 0.4123(2) 0.0371(10) Uani d . . . 1.0 . .
F F33 0.92282(19) 0.56219(14) 0.41324(15) 0.0508(7) Uani d . . . 1.0 . .
C C34 0.8799(3) 0.6712(3) 0.3525(2) 0.0393(10) Uani d . . . 1.0 . .
F F34 0.9285(2) 0.65048(16) 0.29467(14) 0.0543(7) Uani d . . . 1.0 . .
C C35 0.8310(3) 0.7365(2) 0.3529(2) 0.0350(9) Uani d . . . 1.0 . .
F F35 0.83042(18) 0.78028(14) 0.29487(12) 0.0439(6) Uani d . . . 1.0 . .
C C36 0.7809(3) 0.7559(2) 0.4129(2) 0.0306(9) Uani d . . . 1.0 . .
F F36 0.73339(16) 0.81986(12) 0.40817(11) 0.0340(5) Uani d . . . 1.0 . .
C C41 0.6040(3) 0.7784(2) 0.52208(18) 0.0259(8) Uani d . . . 1.0 . .
C C42 0.5529(3) 0.8332(2) 0.55325(19) 0.0280(8) Uani d . . . 1.0 . .
F F42 0.59158(15) 0.86102(11) 0.60483(11) 0.0297(5) Uani d . . . 1.0 . .
C C43 0.4627(3) 0.8625(2) 0.53721(19) 0.0281(8) Uani d . . . 1.0 . .
F F43 0.42018(15) 0.91719(12) 0.56926(12) 0.0341(5) Uani d . . . 1.0 . .
C C44 0.4145(3) 0.8330(2) 0.4905(2) 0.0311(9) Uani d . . . 1.0 . .
F F44 0.32396(15) 0.85876(13) 0.47593(12) 0.0370(5) Uani d . . . 1.0 . .
C C45 0.4572(3) 0.7756(2) 0.46011(19) 0.0287(8) Uani d . . . 1.0 . .
F F45 0.40877(16) 0.74410(13) 0.41689(12) 0.0378(5) Uani d . . . 1.0 . .
C C46 0.5506(3) 0.7505(2) 0.4756(2) 0.0291(8) Uani d . . . 1.0 . .
F F46 0.58684(15) 0.69278(12) 0.44456(11) 0.0327(5) Uani d . . . 1.0 . .
C C51 0.9076(3) 0.8352(2) 0.51385(19) 0.0258(8) Uani d . . . 1.0 . .
C C52 0.9950(3) 0.7893(2) 0.50484(19) 0.0268(8) Uani d . . . 1.0 . .
C C53 1.0477(3) 0.7962(2) 0.44079(19) 0.0280(8) Uani d . . . 1.0 . .
H H53 1.099927 0.763568 0.432697 0.034 Uiso calc U . R 1.0 . .
C C54 1.0279(3) 0.8480(2) 0.38853(19) 0.0272(8) Uani d . . . 1.0 . .
C C55 0.9533(3) 0.8988(2) 0.40353(19) 0.0280(8) Uani d . . . 1.0 . .
H H55 0.94296 0.937118 0.371259 0.034 Uiso calc U . R 1.0 . .
C C56 0.8935(3) 0.8948(2) 0.46464(19) 0.0265(8) Uani d . . . 1.0 . .
C C57 1.0435(3) 0.7386(2) 0.5618(2) 0.0296(8) Uani d . . . 1.0 . .
C C58 1.0066(3) 0.6646(2) 0.5697(2) 0.0359(9) Uani d . . . 1.0 . .
H H58A 1.014112 0.645752 0.525804 0.054 Uiso calc U . R 1.0 . .
H H58B 0.93916 0.667198 0.586155 0.054 Uiso calc U . R 1.0 . .
H H58C 1.043559 0.634846 0.601937 0.054 Uiso calc U . R 1.0 . .
C C59 1.1541(3) 0.7270(2) 0.5436(2) 0.0390(10) Uani d . . . 1.0 . .
H H59A 1.184447 0.703518 0.582789 0.058 Uiso calc U . R 1.0 . .
H H59B 1.180695 0.771574 0.531282 0.058 Uiso calc U . R 1.0 . .
H H59C 1.16579 0.698873 0.505578 0.058 Uiso calc U . R 1.0 . .
C C60 1.0362(3) 0.7717(2) 0.6313(2) 0.0342(9) Uani d . . . 1.0 . .
H H60A 0.969106 0.778147 0.648111 0.051 Uiso calc U . R 1.0 . .
H H60B 1.063959 0.81622 0.624592 0.051 Uiso calc U . R 1.0 . .
H H60C 1.070957 0.741075 0.664244 0.051 Uiso calc U . R 1.0 . .
C C61 1.0906(3) 0.8508(2) 0.3203(2) 0.0298(8) Uani d . . . 1.0 . .
C C62 1.0677(3) 0.7908(2) 0.2802(2) 0.0394(10) Uani d . . . 1.0 . .
H H62A 1.076434 0.747139 0.308316 0.059 Uiso calc U . R 1.0 . .
H H62B 1.110696 0.789731 0.23909 0.059 Uiso calc U . R 1.0 . .
H H62C 1.001607 0.797895 0.26814 0.059 Uiso calc U . R 1.0 . .
C C63 1.1993(3) 0.8428(2) 0.3336(2) 0.0316(9) Uani d . . . 1.0 . .
H H63A 1.213787 0.879747 0.359755 0.047 Uiso calc U . R 1.0 . .
H H63B 1.238043 0.845346 0.29045 0.047 Uiso calc U . R 1.0 . .
H H63C 1.213886 0.798245 0.359035 0.047 Uiso calc U . R 1.0 . .
C C64 1.0720(3) 0.9202(2) 0.2755(2) 0.0389(10) Uani d . . . 1.0 . .
H H64A 1.005124 0.925662 0.264943 0.058 Uiso calc U . R 1.0 . .
H H64B 1.113225 0.919794 0.233449 0.058 Uiso calc U . R 1.0 . .
H H64C 1.08591 0.958522 0.299957 0.058 Uiso calc U . R 1.0 . .
C C65 0.8231(3) 0.9602(2) 0.4775(2) 0.0302(8) Uani d . . . 1.0 . .
C C66 0.7167(3) 0.9434(2) 0.4934(2) 0.0315(9) Uani d . . . 1.0 . .
H H66A 0.679814 0.983041 0.511312 0.047 Uiso calc U . R 1.0 . .
H H66B 0.713132 0.90343 0.526919 0.047 Uiso calc U . R 1.0 . .
H H66C 0.690565 0.933339 0.451956 0.047 Uiso calc U . R 1.0 . .
C C67 0.8588(3) 0.9943(2) 0.5383(2) 0.0338(9) Uani d . . . 1.0 . .
H H67A 0.920802 1.012435 0.524611 0.051 Uiso calc U . R 1.0 . .
H H67B 0.864974 0.959646 0.576967 0.051 Uiso calc U . R 1.0 . .
H H67C 0.812656 1.031798 0.550971 0.051 Uiso calc U . R 1.0 . .
C C68 0.8239(3) 1.0170(2) 0.4164(2) 0.0382(10) Uani d . . . 1.0 . .
H H68A 0.807111 0.997482 0.376139 0.057 Uiso calc U . R 1.0 . .
H H68B 0.887655 1.033804 0.407986 0.057 Uiso calc U . R 1.0 . .
H H68C 0.777494 1.055133 0.426805 0.057 Uiso calc U . R 1.0 . .
C C71 0.7774(3) 0.90006(19) 0.81558(19) 0.0264(8) Uani d . . . 1.0 . .
C C72 0.7509(3) 0.9542(2) 0.85735(19) 0.0264(8) Uani d . . . 1.0 . .
F F72 0.65603(14) 0.97766(11) 0.86717(11) 0.0300(5) Uani d . . . 1.0 . .
C C73 0.8148(3) 0.9888(2) 0.8890(2) 0.0292(8) Uani d . . . 1.0 . .
F F73 0.78400(16) 1.04433(12) 0.92341(12) 0.0353(5) Uani d . . . 1.0 . .
C C74 0.9122(3) 0.9675(2) 0.8832(2) 0.0321(9) Uani d . . . 1.0 . .
F F74 0.97560(16) 1.00018(14) 0.91391(13) 0.0428(6) Uani d . . . 1.0 . .
C C75 0.9436(3) 0.9140(2) 0.8432(2) 0.0328(9) Uani d . . . 1.0 . .
F F75 1.03850(16) 0.89295(15) 0.83653(14) 0.0468(6) Uani d . . . 1.0 . .
C C76 0.8763(3) 0.8821(2) 0.81068(19) 0.0279(8) Uani d . . . 1.0 . .
F F76 0.91475(15) 0.83087(12) 0.77113(11) 0.0347(5) Uani d . . . 1.0 . .
C C81 0.6095(3) 0.9196(2) 0.74859(18) 0.0260(8) Uani d . . . 1.0 . .
C C82 0.5160(3) 0.9032(2) 0.74057(19) 0.0261(8) Uani d . . . 1.0 . .
F F82 0.49044(15) 0.83637(11) 0.75804(11) 0.0298(5) Uani d . . . 1.0 . .
C C83 0.4435(3) 0.9498(2) 0.7145(2) 0.0289(8) Uani d . . . 1.0 . .
F F83 0.35315(15) 0.92918(12) 0.71165(12) 0.0339(5) Uani d . . . 1.0 . .
C C84 0.4645(3) 1.0168(2) 0.6913(2) 0.0303(8) Uani d . . . 1.0 . .
F F84 0.39611(16) 1.06288(13) 0.66433(12) 0.0388(6) Uani d . . . 1.0 . .
C C85 0.5575(3) 1.0356(2) 0.6939(2) 0.0303(8) Uani d . . . 1.0 . .
F F85 0.58024(17) 1.10080(12) 0.66943(12) 0.0392(6) Uani d . . . 1.0 . .
C C86 0.6266(3) 0.9879(2) 0.7224(2) 0.0286(8) Uani d . . . 1.0 . .
F F86 0.71662(15) 1.01091(12) 0.72189(12) 0.0342(5) Uani d . . . 1.0 . .
C C91 0.6727(3) 0.80308(19) 0.94794(19) 0.0256(8) Uani d . . . 1.0 . .
C C92 0.6057(3) 0.8505(2) 0.98443(19) 0.0266(8) Uani d . . . 1.0 . .
C C93 0.6398(3) 0.8839(2) 1.03576(19) 0.0286(8) Uani d . . . 1.0 . .
H H93 0.596955 0.915661 1.058098 0.034 Uiso calc U . R 1.0 . .
C C94 0.7335(3) 0.8730(2) 1.05604(19) 0.0273(8) Uani d . . . 1.0 . .
C C95 0.7910(3) 0.8195(2) 1.0274(2) 0.0302(8) Uani d . . . 1.0 . .
H H95 0.852564 0.808217 1.042923 0.036 Uiso calc U . R 1.0 . .
C C96 0.7622(3) 0.7810(2) 0.97656(19) 0.0274(8) Uani d . . . 1.0 . .
C C97 0.4944(3) 0.8580(2) 0.97569(19) 0.0276(8) Uani d . . . 1.0 . .
C C98 0.4711(3) 0.8902(2) 0.9039(2) 0.0321(9) Uani d . . . 1.0 . .
H H98A 0.402159 0.892446 0.900378 0.048 Uiso calc U . R 1.0 . .
H H98B 0.503433 0.86166 0.869996 0.048 Uiso calc U . R 1.0 . .
H H98C 0.493148 0.936577 0.896092 0.048 Uiso calc U . R 1.0 . .
C C99 0.4545(3) 0.7851(2) 0.9901(2) 0.0310(8) Uani d . . . 1.0 . .
H H99A 0.389041 0.787636 0.976905 0.046 Uiso calc U . R 1.0 . .
H H99B 0.455227 0.770001 1.038387 0.046 Uiso calc U . R 1.0 . .
H H99C 0.494416 0.752271 0.964118 0.046 Uiso calc U . R 1.0 . .
C C100 0.4364(3) 0.9037(2) 1.0279(2) 0.0337(9) Uani d . . . 1.0 . .
H H10A 0.456418 0.950681 1.020274 0.051 Uiso calc U . R 1.0 . .
H H10B 0.448598 0.884571 1.073888 0.051 Uiso calc U . R 1.0 . .
H H10C 0.368228 0.904197 1.02201 0.051 Uiso calc U . R 1.0 . .
C C101 0.7692(3) 0.9151(2) 1.1108(2) 0.0313(8) Uani d . . . 1.0 . .
C C102 0.6904(4) 0.9220(3) 1.1708(2) 0.0486(12) Uani d . . . 1.0 . .
H H10D 0.714187 0.946798 1.205301 0.073 Uiso calc U . R 1.0 . .
H H10E 0.674602 0.876173 1.190537 0.073 Uiso calc U . R 1.0 . .
H H10F 0.633166 0.947461 1.153955 0.073 Uiso calc U . R 1.0 . .
C C103 0.8628(3) 0.8809(2) 1.1400(2) 0.0450(11) Uani d . . . 1.0 . .
H H10G 0.913572 0.878243 1.10351 0.067 Uiso calc U . R 1.0 . .
H H10H 0.851716 0.834576 1.160843 0.067 Uiso calc U . R 1.0 . .
H H10I 0.881811 0.908612 1.174057 0.067 Uiso calc U . R 1.0 . .
C C104 0.7891(3) 0.9882(2) 1.0779(2) 0.0390(10) Uani d . . . 1.0 . .
H H10J 0.808505 1.015488 1.112049 0.059 Uiso calc U . R 1.0 . .
H H10K 0.731124 1.010404 1.059172 0.059 Uiso calc U . R 1.0 . .
H H10L 0.84014 0.984776 1.041651 0.059 Uiso calc U . R 1.0 . .
C C105 0.8286(3) 0.7129(2) 0.9637(2) 0.0327(9) Uani d . . . 1.0 . .
C C106 0.7709(3) 0.6528(2) 0.9469(2) 0.0357(9) Uani d . . . 1.0 . .
H H10M 0.751668 0.661997 0.900716 0.054 Uiso calc U . R 1.0 . .
H H10N 0.714078 0.649361 0.978527 0.054 Uiso calc U . R 1.0 . .
H H10O 0.810866 0.609531 0.951066 0.054 Uiso calc U . R 1.0 . .
C C107 0.9133(3) 0.7254(2) 0.9104(2) 0.0414(10) Uani d . . . 1.0 . .
H H10P 0.958225 0.684554 0.911256 0.062 Uiso calc U . R 1.0 . .
H H10Q 0.94575 0.764926 0.920671 0.062 Uiso calc U . R 1.0 . .
H H10R 0.889526 0.734806 0.865448 0.062 Uiso calc U . R 1.0 . .
C C108 0.8739(4) 0.6839(3) 1.0319(2) 0.0478(12) Uani d . . . 1.0 . .
H H10S 0.905038 0.637976 1.027034 0.072 Uiso calc U . R 1.0 . .
H H10T 0.823556 0.681304 1.068839 0.072 Uiso calc U . R 1.0 . .
H H10U 0.920954 0.714647 1.041921 0.072 Uiso calc U . R 1.0 . .
C C111 0.5114(3) 0.5607(2) 0.82570(19) 0.0291(8) Uani d . . . 1.0 . .
C C112 0.4309(3) 0.5207(2) 0.8404(2) 0.0315(9) Uani d . . . 1.0 . .
F F112 0.35120(16) 0.53654(12) 0.80502(11) 0.0347(5) Uani d . . . 1.0 . .
C C113 0.4239(3) 0.4662(2) 0.8916(2) 0.0361(9) Uani d . . . 1.0 . .
F F113 0.34230(19) 0.43229(14) 0.90442(13) 0.0466(6) Uani d . . . 1.0 . .
C C114 0.5008(3) 0.4471(2) 0.9317(2) 0.0385(10) Uani d . . . 1.0 . .
F F114 0.4951(2) 0.39411(14) 0.98167(13) 0.0511(7) Uani d . . . 1.0 . .
C C115 0.5840(3) 0.4819(2) 0.9174(2) 0.0391(10) Uani d . . . 1.0 . .
F F115 0.6604(2) 0.46466(14) 0.95599(14) 0.0507(7) Uani d . . . 1.0 . .
C C116 0.5873(3) 0.5363(2) 0.8653(2) 0.0331(9) Uani d . . . 1.0 . .
F F116 0.67336(16) 0.56677(12) 0.85506(13) 0.0374(5) Uani d . . . 1.0 . .
C C121 0.4084(3) 0.6757(2) 0.7642(2) 0.0296(8) Uani d . . . 1.0 . .
C C122 0.3373(3) 0.6823(2) 0.8190(2) 0.0329(9) Uani d . . . 1.0 . .
F F122 0.34936(17) 0.64539(13) 0.88097(11) 0.0386(5) Uani d . . . 1.0 . .
C C123 0.2524(3) 0.7254(2) 0.8154(2) 0.0378(10) Uani d . . . 1.0 . .
F F123 0.18732(18) 0.72707(16) 0.87030(13) 0.0524(7) Uani d . . . 1.0 . .
C C124 0.2366(3) 0.7684(2) 0.7564(2) 0.0383(10) Uani d . . . 1.0 . .
F F124 0.15593(18) 0.81223(16) 0.75309(14) 0.0524(7) Uani d . . . 1.0 . .
C C125 0.3057(3) 0.7670(2) 0.7013(2) 0.0314(9) Uani d . . . 1.0 . .
F F125 0.29289(16) 0.81021(12) 0.64366(12) 0.0363(5) Uani d . . . 1.0 . .
C C126 0.3886(3) 0.7232(2) 0.7070(2) 0.0283(8) Uani d . . . 1.0 . .
F F126 0.45594(15) 0.72838(11) 0.65304(11) 0.0313(5) Uani d . . . 1.0 . .
C C131 0.8525(5) 0.3548(4) 0.9314(5) 0.093(2) Uani d U . . 1.0 . .
H H13A 0.903955 0.335379 0.959092 0.139 Uiso calc U . R 1.0 . .
H H13B 0.828865 0.399982 0.945434 0.139 Uiso calc U . R 1.0 . .
H H13C 0.87682 0.359817 0.883811 0.139 Uiso calc U . R 1.0 . .
C C132 0.7704(5) 0.3064(4) 0.9405(4) 0.0751(17) Uani d U . . 1.0 . .
H H13D 0.757352 0.292007 0.989135 0.09 Uiso calc U . R 1.0 . .
H H13E 0.712 0.331906 0.924165 0.09 Uiso calc U . R 1.0 . .
C C133 0.7925(4) 0.2432(4) 0.9029(3) 0.0699(16) Uani d U . . 1.0 . .
H H13F 0.797247 0.258056 0.853973 0.084 Uiso calc U . R 1.0 . .
H H13G 0.737823 0.214237 0.91218 0.084 Uiso calc U . R 1.0 . .
C C134 0.8822(5) 0.1987(3) 0.9190(3) 0.0652(15) Uani d U . . 1.0 . .
H H13H 0.937843 0.226153 0.905946 0.078 Uiso calc U . R 1.0 . .
H H13I 0.888394 0.159619 0.890861 0.078 Uiso calc U . R 1.0 . .
C C135 0.8859(5) 0.1705(3) 0.9926(3) 0.0665(15) Uani d U . . 1.0 . .
H H13J 0.891495 0.208307 1.020153 0.1 Uiso calc U . R 1.0 . .
H H13K 0.941173 0.137182 0.997224 0.1 Uiso calc U . R 1.0 . .
H H13L 0.827518 0.147898 1.007723 0.1 Uiso calc U . R 1.0 . .
C C141 0.1183(14) 0.5255(10) 0.9075(8) 0.066(4) Uani d U P D 0.540(14) A 1
H H14A 0.140685 0.571271 0.89409 0.099 Uiso calc U P R 0.540(14) A 1
H H14B 0.166259 0.497396 0.932809 0.099 Uiso calc U P R 0.540(14) A 1
H H14C 0.058415 0.529878 0.93597 0.099 Uiso calc U P R 0.540(14) A 1
C C142 0.1014(9) 0.4907(7) 0.8432(6) 0.052(3) Uani d U P D 0.540(14) A 1
H H14D 0.157614 0.496515 0.810516 0.063 Uiso calc U P R 0.540(14) A 1
H H14E 0.098429 0.440758 0.856139 0.063 Uiso calc U P R 0.540(14) A 1
C C143 0.0105(11) 0.5171(7) 0.8063(9) 0.097(5) Uani d U P D 0.540(14) A 1
H H14F 0.005272 0.487581 0.769648 0.116 Uiso calc U P R 0.540(14) A 1
H H14G -0.045916 0.511049 0.838817 0.116 Uiso calc U P R 0.540(14) A 1
C C144 0.0063(8) 0.5920(7) 0.7760(7) 0.078(4) Uani d U P D 0.540(14) A 1
H H14H 0.055117 0.596947 0.737454 0.094 Uiso calc U P R 0.540(14) A 1
H H14I 0.021578 0.621546 0.810328 0.094 Uiso calc U P R 0.540(14) A 1
C C145 -0.0935(14) 0.6168(12) 0.7513(13) 0.059(5) Uani d U P D 0.540(14) A 1
H H14J -0.106167 0.590729 0.714186 0.088 Uiso calc U P R 0.540(14) A 1
H H14K -0.09471 0.665864 0.735527 0.088 Uiso calc U P R 0.540(14) A 1
H H14L -0.142406 0.609564 0.788641 0.088 Uiso calc U P R 0.540(14) A 1
C C151 0.108(3) 0.537(2) 0.9229(14) 0.124(11) Uani d U P D 0.460(14) A 2
H H15A 0.070626 0.581478 0.923966 0.185 Uiso calc U P R 0.460(14) A 2
H H15B 0.174958 0.5435 0.928325 0.185 Uiso calc U P R 0.460(14) A 2
H H15C 0.083587 0.504832 0.959692 0.185 Uiso calc U P R 0.460(14) A 2
C C152 0.100(2) 0.5084(14) 0.8546(12) 0.109(8) Uani d U P D 0.460(14) A 2
H H15D 0.068624 0.465078 0.866192 0.131 Uiso calc U P R 0.460(14) A 2
H H15E 0.166609 0.49466 0.838367 0.131 Uiso calc U P R 0.460(14) A 2
C C153 0.0534(9) 0.5434(10) 0.7912(9) 0.089(5) Uani d U P D 0.460(14) A 2
H H15F 0.083333 0.586661 0.775358 0.107 Uiso calc U P R 0.460(14) A 2
H H15G 0.063158 0.512718 0.754409 0.107 Uiso calc U P R 0.460(14) A 2
C C154 -0.0546(8) 0.5591(7) 0.8088(7) 0.066(4) Uani d U P D 0.460(14) A 2
H H15H -0.064358 0.586611 0.848074 0.079 Uiso calc U P R 0.460(14) A 2
H H15I -0.085398 0.515513 0.82118 0.079 Uiso calc U P R 0.460(14) A 2
C C155 -0.101(2) 0.5993(14) 0.7475(15) 0.061(7) Uani d U P D 0.460(14) A 2
H H15J -0.07525 0.64462 0.738671 0.091 Uiso calc U P R 0.460(14) A 2
H H15K -0.1699 0.604963 0.757393 0.091 Uiso calc U P R 0.460(14) A 2
H H15L -0.086026 0.573821 0.707753 0.091 Uiso calc U P R 0.460(14) A 2

loop_
_atom_site_aniso_label
_atom_site_aniso_U_11
_atom_site_aniso_U_22
_atom_site_aniso_U_33
_atom_site_aniso_U_12
_atom_site_aniso_U_13
_atom_site_aniso_U_23
B1 0.030(2) 0.022(2) 0.025(2) -0.0041(17) -0.0022(17) -0.0045(17)
C1 0.0295(19) 0.028(2) 0.0262(19) 0.0005(15) -0.0040(15) -0.0047(16)
P1 0.0341(5) 0.0232(5) 0.0255(5) -0.0038(4) -0.0012(4) -0.0025(4)
B2 0.029(2) 0.030(2) 0.021(2) -0.0047(18) -0.0008(16) -0.0009(17)
C2 0.0315(19) 0.0232(19) 0.0250(19) 0.0003(15) -0.0021(15) -0.0035(15)
P2 0.0281(5) 0.0256(5) 0.0232(5) -0.0025(4) -0.0018(4) -0.0028(4)
B3 0.033(2) 0.027(2) 0.030(2) -0.0041(18) -0.0040(18) -0.0048(18)
C3 0.0269(18) 0.0272(19) 0.0228(18) -0.0028(15) -0.0022(14) -0.0045(15)
P3 0.0307(5) 0.0249(5) 0.0232(5) -0.0032(4) -0.0021(4) -0.0023(4)
C4 0.0298(19) 0.027(2) 0.031(2) -0.0022(15) -0.0049(16) -0.0025(16)
C5 0.035(2) 0.0240(19) 0.0245(19) -0.0034(15) -0.0002(15) -0.0029(15)
C6 0.031(2) 0.027(2) 0.028(2) -0.0049(16) -0.0010(15) -0.0023(16)
C11 0.034(2) 0.0222(19) 0.0257(19) -0.0035(15) -0.0044(15) -0.0001(15)
C12 0.039(2) 0.0242(19) 0.0240(19) -0.0023(16) -0.0013(16) -0.0017(15)
C13 0.036(2) 0.031(2) 0.026(2) -0.0084(17) -0.0031(16) -0.0013(16)
C14 0.043(2) 0.026(2) 0.031(2) -0.0072(17) -0.0054(17) -0.0034(17)
C15 0.044(2) 0.026(2) 0.028(2) -0.0007(17) -0.0057(17) -0.0010(16)
C16 0.033(2) 0.026(2) 0.034(2) -0.0040(16) -0.0058(17) -0.0027(16)
C17 0.034(2) 0.028(2) 0.034(2) -0.0089(16) -0.0043(17) -0.0007(17)
C18 0.052(3) 0.036(2) 0.039(2) -0.007(2) -0.012(2) -0.0043(19)
C19 0.038(2) 0.043(3) 0.037(2) 0.0004(19) -0.0056(18) 0.002(2)
C20 0.031(2) 0.034(2) 0.040(2) -0.0044(17) -0.0038(17) -0.0008(18)
C21 0.055(3) 0.035(2) 0.031(2) -0.016(2) -0.0052(19) 0.0028(18)
C22 0.052(3) 0.042(3) 0.049(3) -0.019(2) 0.000(2) 0.003(2)
C23 0.101(4) 0.030(3) 0.052(3) -0.024(3) 0.016(3) -0.006(2)
C24 0.065(3) 0.043(3) 0.048(3) -0.015(2) -0.007(2) 0.011(2)
C25 0.039(2) 0.028(2) 0.046(3) -0.0023(17) -0.0081(19) -0.0004(19)
C26 0.051(3) 0.031(2) 0.074(4) 0.004(2) 0.006(2) -0.008(2)
C27 0.042(2) 0.052(3) 0.044(3) -0.001(2) -0.010(2) 0.005(2)
C28 0.038(2) 0.036(2) 0.038(2) 0.0035(18) 0.0015(18) -0.0036(19)
C31 0.0279(19) 0.028(2) 0.0250(19) -0.0026(15) -0.0022(15) -0.0053(15)
C32 0.030(2) 0.035(2) 0.032(2) -0.0068(17) -0.0015(16) -0.0047(17)
F32 0.0357(12) 0.0296(12) 0.0406(13) 0.0009(9) 0.0008(10) -0.0013(10)
C33 0.032(2) 0.035(2) 0.046(3) -0.0021(17) 0.0022(18) -0.019(2)
F33 0.0507(15) 0.0395(15) 0.0604(17) 0.0052(12) 0.0116(12) -0.0167(13)
C34 0.040(2) 0.050(3) 0.030(2) -0.012(2) 0.0082(17) -0.015(2)
F34 0.0576(16) 0.0647(19) 0.0418(15) -0.0094(14) 0.0162(12) -0.0239(13)
C35 0.037(2) 0.044(2) 0.025(2) -0.0119(19) -0.0011(16) -0.0025(18)
F35 0.0489(14) 0.0579(16) 0.0253(12) -0.0136(12) -0.0008(10) -0.0001(11)
C36 0.0287(19) 0.035(2) 0.029(2) -0.0083(17) -0.0024(16) -0.0053(17)
F36 0.0375(12) 0.0315(12) 0.0316(12) -0.0018(10) -0.0040(9) 0.0037(10)
C41 0.0285(19) 0.0274(19) 0.0216(18) -0.0029(15) -0.0016(15) -0.0013(15)
C42 0.033(2) 0.030(2) 0.0224(18) -0.0050(16) -0.0054(15) -0.0031(15)
F42 0.0298(11) 0.0325(12) 0.0279(11) -0.0021(9) -0.0033(9) -0.0076(9)
C43 0.0301(19) 0.026(2) 0.027(2) 0.0007(15) 0.0007(15) -0.0024(16)
F43 0.0323(11) 0.0338(12) 0.0363(12) 0.0078(9) -0.0061(9) -0.0092(10)
C44 0.0236(19) 0.039(2) 0.031(2) 0.0006(16) -0.0064(16) -0.0004(17)
F44 0.0280(11) 0.0442(14) 0.0391(13) 0.0064(10) -0.0084(10) -0.0074(11)
C45 0.032(2) 0.030(2) 0.0252(19) -0.0030(16) -0.0053(16) -0.0041(16)
F45 0.0336(12) 0.0417(14) 0.0415(13) -0.0022(10) -0.0113(10) -0.0143(11)
C46 0.031(2) 0.027(2) 0.028(2) 0.0017(16) -0.0013(16) -0.0022(16)
F46 0.0332(11) 0.0317(12) 0.0352(12) -0.0016(9) -0.0040(9) -0.0117(10)
C51 0.0248(18) 0.0279(19) 0.0254(19) -0.0025(15) -0.0034(14) -0.0045(15)
C52 0.0284(19) 0.0268(19) 0.0256(19) -0.0033(15) -0.0047(15) -0.0007(15)
C53 0.0302(19) 0.028(2) 0.0253(19) 0.0010(15) -0.0012(15) -0.0049(16)
C54 0.0276(19) 0.030(2) 0.0241(19) -0.0032(15) -0.0014(15) -0.0033(16)
C55 0.0305(19) 0.029(2) 0.0244(19) -0.0038(16) -0.0037(15) 0.0008(16)
C56 0.0279(19) 0.0253(19) 0.0263(19) -0.0029(15) -0.0036(15) -0.0015(15)
C57 0.0298(19) 0.030(2) 0.027(2) -0.0015(16) -0.0006(15) 0.0024(16)
C58 0.037(2) 0.028(2) 0.041(2) 0.0026(17) -0.0042(18) 0.0013(18)
C59 0.027(2) 0.045(3) 0.042(2) 0.0041(18) -0.0021(17) 0.005(2)
C60 0.035(2) 0.036(2) 0.032(2) -0.0012(17) -0.0074(17) 0.0000(17)
C61 0.0291(19) 0.034(2) 0.0257(19) -0.0044(16) 0.0023(15) -0.0004(16)
C62 0.038(2) 0.050(3) 0.031(2) -0.0077(19) 0.0039(17) -0.014(2)
C63 0.030(2) 0.036(2) 0.028(2) -0.0052(17) 0.0035(16) -0.0013(17)
C64 0.038(2) 0.047(3) 0.027(2) -0.0012(19) 0.0058(17) 0.0103(19)
C65 0.0275(19) 0.030(2) 0.032(2) 0.0010(16) 0.0005(16) -0.0020(17)
C66 0.030(2) 0.029(2) 0.034(2) 0.0006(16) -0.0023(16) -0.0006(17)
C67 0.034(2) 0.030(2) 0.037(2) -0.0048(17) -0.0004(17) -0.0032(17)
C68 0.041(2) 0.029(2) 0.040(2) 0.0050(18) 0.0045(18) 0.0041(18)
C71 0.0300(19) 0.0234(19) 0.0250(19) -0.0003(15) -0.0009(15) -0.0012(15)
C72 0.0241(18) 0.028(2) 0.0264(19) -0.0016(15) -0.0007(15) -0.0016(16)
F72 0.0241(10) 0.0323(12) 0.0336(12) 0.0019(9) -0.0005(9) -0.0086(9)
C73 0.036(2) 0.026(2) 0.0264(19) -0.0025(16) -0.0016(16) -0.0069(16)
F73 0.0384(12) 0.0328(12) 0.0366(13) -0.0024(10) -0.0019(10) -0.0133(10)
C74 0.029(2) 0.036(2) 0.034(2) -0.0073(17) -0.0021(16) -0.0094(18)
F74 0.0315(12) 0.0525(15) 0.0495(15) -0.0110(11) -0.0056(10) -0.0208(12)
C75 0.0232(19) 0.044(2) 0.032(2) 0.0002(17) -0.0011(16) -0.0100(18)
F75 0.0255(12) 0.0650(18) 0.0534(16) 0.0035(11) -0.0045(10) -0.0267(13)
C76 0.032(2) 0.0259(19) 0.0262(19) -0.0003(15) -0.0024(15) -0.0059(16)
F76 0.0322(11) 0.0388(13) 0.0344(12) 0.0050(10) -0.0049(9) -0.0136(10)
C81 0.032(2) 0.0269(19) 0.0193(17) -0.0036(15) -0.0019(15) -0.0011(15)
C82 0.0284(19) 0.0256(19) 0.0243(19) -0.0017(15) -0.0031(15) -0.0017(15)
F82 0.0335(11) 0.0237(11) 0.0327(12) -0.0044(9) -0.0066(9) -0.0003(9)
C83 0.0250(19) 0.032(2) 0.030(2) -0.0012(16) -0.0017(15) -0.0054(16)
F83 0.0265(11) 0.0378(13) 0.0383(13) -0.0018(9) -0.0061(9) -0.0050(10)
C84 0.032(2) 0.030(2) 0.028(2) 0.0035(16) -0.0042(16) -0.0002(16)
F84 0.0389(12) 0.0369(13) 0.0391(13) 0.0085(10) -0.0098(10) -0.0002(11)
C85 0.040(2) 0.0221(19) 0.029(2) -0.0027(16) -0.0035(16) -0.0001(16)
F85 0.0446(13) 0.0272(12) 0.0440(14) -0.0037(10) -0.0070(11) 0.0086(10)
C86 0.029(2) 0.027(2) 0.030(2) -0.0042(16) -0.0006(15) -0.0033(16)
F86 0.0325(12) 0.0304(12) 0.0391(13) -0.0084(9) -0.0033(9) 0.0054(10)
C91 0.0294(19) 0.0240(19) 0.0232(18) -0.0037(15) -0.0014(15) -0.0002(15)
C92 0.0299(19) 0.0259(19) 0.0233(18) 0.0016(15) -0.0037(15) 0.0002(15)
C93 0.033(2) 0.029(2) 0.0232(19) 0.0007(16) 0.0009(15) -0.0037(16)
C94 0.033(2) 0.0251(19) 0.0244(19) -0.0041(15) -0.0025(15) -0.0012(15)
C95 0.0286(19) 0.033(2) 0.030(2) -0.0033(16) -0.0060(16) -0.0030(17)
C96 0.0284(19) 0.0264(19) 0.0257(19) -0.0005(15) 0.0007(15) 0.0024(15)
C97 0.0294(19) 0.029(2) 0.0246(19) -0.0022(15) -0.0023(15) -0.0029(16)
C98 0.030(2) 0.034(2) 0.031(2) 0.0010(16) -0.0029(16) -0.0016(17)
C99 0.031(2) 0.033(2) 0.029(2) -0.0044(16) -0.0010(16) -0.0055(17)
C100 0.033(2) 0.035(2) 0.033(2) -0.0021(17) -0.0006(17) -0.0056(17)
C101 0.037(2) 0.032(2) 0.026(2) -0.0067(17) -0.0051(16) -0.0030(16)
C102 0.056(3) 0.062(3) 0.033(2) -0.027(2) 0.005(2) -0.019(2)
C103 0.058(3) 0.039(2) 0.042(3) 0.002(2) -0.027(2) -0.010(2)
C104 0.043(2) 0.038(2) 0.038(2) -0.0087(19) -0.0096(19) -0.0021(19)
C105 0.030(2) 0.036(2) 0.033(2) 0.0034(17) -0.0055(16) -0.0064(18)
C106 0.040(2) 0.028(2) 0.038(2) 0.0017(17) -0.0056(18) -0.0018(18)
C107 0.040(2) 0.036(2) 0.047(3) 0.0030(19) 0.0055(19) -0.008(2)
C108 0.058(3) 0.045(3) 0.041(3) 0.015(2) -0.020(2) -0.009(2)
C111 0.035(2) 0.027(2) 0.0247(19) -0.0016(16) -0.0006(16) -0.0040(16)
C112 0.035(2) 0.035(2) 0.026(2) -0.0054(17) -0.0016(16) -0.0077(17)
F112 0.0367(12) 0.0359(13) 0.0328(12) -0.0115(10) -0.0026(10) -0.0022(10)
C113 0.046(2) 0.032(2) 0.030(2) -0.0135(18) 0.0025(18) -0.0011(17)
F113 0.0555(15) 0.0413(14) 0.0422(14) -0.0195(12) 0.0071(11) 0.0036(11)
C114 0.061(3) 0.026(2) 0.026(2) -0.0025(19) 0.0049(19) 0.0030(17)
F114 0.0799(19) 0.0363(14) 0.0343(14) -0.0073(13) -0.0007(13) 0.0096(11)
C115 0.053(3) 0.033(2) 0.030(2) 0.004(2) -0.0107(19) -0.0008(18)
F115 0.0617(16) 0.0422(15) 0.0487(16) 0.0048(12) -0.0232(13) 0.0023(12)
C116 0.041(2) 0.024(2) 0.035(2) -0.0021(17) -0.0033(18) -0.0064(17)
F116 0.0363(12) 0.0289(12) 0.0477(14) -0.0030(10) -0.0097(10) -0.0014(10)
C121 0.036(2) 0.0252(19) 0.028(2) -0.0051(16) -0.0010(16) -0.0055(16)
C122 0.034(2) 0.036(2) 0.030(2) -0.0031(17) -0.0016(16) -0.0087(17)
F122 0.0437(13) 0.0446(14) 0.0262(12) -0.0009(11) 0.0022(10) -0.0028(10)
C123 0.034(2) 0.045(3) 0.035(2) 0.0009(19) 0.0024(18) -0.015(2)
F123 0.0426(14) 0.073(2) 0.0388(14) 0.0101(13) 0.0096(11) -0.0139(13)
C124 0.031(2) 0.045(3) 0.038(2) 0.0097(18) -0.0046(17) -0.013(2)
F124 0.0401(14) 0.0667(18) 0.0499(16) 0.0223(13) -0.0077(12) -0.0215(14)
C125 0.031(2) 0.035(2) 0.029(2) -0.0035(17) -0.0065(16) -0.0055(17)
F125 0.0408(12) 0.0336(12) 0.0342(13) 0.0046(10) -0.0092(10) -0.0031(10)
C126 0.031(2) 0.0238(19) 0.031(2) -0.0016(15) -0.0040(16) -0.0053(16)
F126 0.0323(11) 0.0297(12) 0.0303(12) -0.0010(9) 0.0025(9) -0.0006(9)
C131 0.055(3) 0.089(5) 0.139(6) -0.008(3) -0.029(4) -0.009(5)
C132 0.066(3) 0.076(4) 0.082(4) -0.006(3) -0.007(3) 0.001(3)
C133 0.058(3) 0.087(4) 0.066(3) -0.014(3) 0.011(3) -0.019(3)
C134 0.087(4) 0.055(3) 0.055(3) -0.005(3) -0.011(3) -0.005(2)
C135 0.096(4) 0.057(3) 0.049(3) -0.016(3) -0.003(3) -0.015(3)
C141 0.068(7) 0.059(7) 0.066(8) 0.020(6) 0.004(6) -0.007(6)
C142 0.049(5) 0.051(5) 0.053(5) 0.014(4) -0.002(4) -0.006(4)
C143 0.087(7) 0.089(7) 0.112(7) -0.002(5) -0.004(5) -0.008(6)
C144 0.075(6) 0.086(7) 0.066(6) 0.002(5) 0.005(5) 0.011(5)
C145 0.056(8) 0.072(10) 0.049(7) 0.004(8) -0.009(6) -0.009(7)
C151 0.122(15) 0.111(15) 0.131(15) 0.007(11) 0.011(11) -0.008(11)
C152 0.107(9) 0.110(10) 0.110(9) -0.004(6) -0.011(6) -0.011(6)
C153 0.078(7) 0.076(7) 0.103(7) 0.000(5) 0.013(5) 0.015(6)
C154 0.063(6) 0.064(6) 0.069(6) -0.003(5) -0.001(5) -0.004(5)
C155 0.058(9) 0.064(11) 0.064(10) -0.022(7) -0.013(7) 0.002(8)

loop_
_atom_type_symbol
_atom_type_description
_atom_type_scat_dispersion_real
_atom_type_scat_dispersion_imag
_atom_type_scat_source
C C 0.0181 0.0091 'International Tables Vol C Tables 4.2.6.8 and 6.1.1.4'
H H 0.0000 0.0000 'International Tables Vol C Tables 4.2.6.8 and 6.1.1.4'
B B 0.0090 0.0039 'International Tables Vol C Tables 4.2.6.8 and 6.1.1.4'
F F 0.0727 0.0534 'International Tables Vol C Tables 4.2.6.8 and 6.1.1.4'
P P 0.2955 0.4335 'International Tables Vol C Tables 4.2.6.8 and 6.1.1.4'

loop_
_geom_angle_atom_site_label_1
_geom_angle_atom_site_label_2
_geom_angle_atom_site_label_3
_geom_angle_site_symmetry_1
_geom_angle_site_symmetry_3
_geom_angle
_geom_angle_publ_flag
C31 B1 C41 . . 112.2(3) ?
C31 B1 C2 . . 118.1(3) ?
C41 B1 C2 . . 107.9(3) ?
C31 B1 P2 . . 99.8(2) ?
C41 B1 P2 . . 118.3(3) ?
C2 B1 P2 . . 100.4(2) ?
C2 C1 P1 . . 112.9(3) ?
C2 C1 H1A . . 109.0 ?
P1 C1 H1A . . 109.0 ?
C2 C1 H1B . . 109.0 ?
P1 C1 H1B . . 109.0 ?
H1A C1 H1B . . 107.8 ?
C11 P1 C1 . . 116.03(17) ?
C11 P1 B3 . . 114.91(18) ?
C1 P1 B3 . . 123.85(18) ?
C11 P1 H1 . . 99.(2) ?
C1 P1 H1 . . 99.(2) ?
B3 P1 H1 . . 95.(2) ?
C71 B2 C4 . . 117.4(3) ?
C71 B2 C81 . . 113.8(3) ?
C4 B2 C81 . . 106.4(3) ?
C71 B2 P3 . . 98.5(2) ?
C4 B2 P3 . . 101.5(3) ?
C81 B2 P3 . . 119.1(3) ?
C1 C2 B1 . . 112.6(3) ?
C1 C2 H2A . . 109.1 ?
B1 C2 H2A . . 109.1 ?
C1 C2 H2B . . 109.1 ?
B1 C2 H2B . . 109.1 ?
H2A C2 H2B . . 107.8 ?
C51 P2 C3 . . 114.59(17) ?
C51 P2 B1 . . 116.54(17) ?
C3 P2 B1 . . 123.99(17) ?
C51 P2 H2 . . 99.1(19) ?
C3 P2 H2 . . 103.(2) ?
B1 P2 H2 . . 90.6(19) ?
C121 B3 C111 . . 115.0(3) ?
C121 B3 C6 . . 105.7(3) ?
C111 B3 C6 . . 115.7(3) ?
C121 B3 P1 . . 118.3(3) ?
C111 B3 P1 . . 99.1(3) ?
C6 B3 P1 . . 102.8(3) ?
C4 C3 P2 . . 112.4(3) ?
C4 C3 H3A . . 109.1 ?
P2 C3 H3A . . 109.1 ?
C4 C3 H3B . . 109.1 ?
P2 C3 H3B . . 109.1 ?
H3A C3 H3B . . 107.9 ?
C5 P3 C91 . . 114.98(17) ?
C5 P3 B2 . . 122.12(17) ?
C91 P3 B2 . . 118.34(17) ?
C5 P3 H3 . . 101.1(15) ?
C91 P3 H3 . . 97.5(15) ?
B2 P3 H3 . . 92.8(15) ?
C3 C4 B2 . . 114.6(3) ?
C3 C4 H4A . . 108.6 ?
B2 C4 H4A . . 108.6 ?
C3 C4 H4B . . 108.6 ?
B2 C4 H4B . . 108.6 ?
H4A C4 H4B . . 107.6 ?
C6 C5 P3 . . 113.4(3) ?
C6 C5 H5A . . 108.9 ?
P3 C5 H5A . . 108.9 ?
C6 C5 H5B . . 108.9 ?
P3 C5 H5B . . 108.9 ?
H5A C5 H5B . . 107.7 ?
C5 C6 B3 . . 113.4(3) ?
C5 C6 H6A . . 108.9 ?
B3 C6 H6A . . 108.9 ?
C5 C6 H6B . . 108.9 ?
B3 C6 H6B . . 108.9 ?
H6A C6 H6B . . 107.7 ?
C12 C11 C16 . . 118.4(3) ?
C12 C11 P1 . . 123.0(3) ?
C16 C11 P1 . . 115.3(3) ?
C13 C12 C11 . . 118.5(3) ?
C13 C12 C17 . . 114.2(3) ?
C11 C12 C17 . . 126.8(3) ?
C14 C13 C12 . . 123.4(4) ?
C14 C13 H13 . . 118.3 ?
C12 C13 H13 . . 118.3 ?
C15 C14 C13 . . 116.2(4) ?
C15 C14 C21 . . 121.7(4) ?
C13 C14 C21 . . 121.7(4) ?
C14 C15 C16 . . 124.0(4) ?
C14 C15 H15 . . 118.0 ?
C16 C15 H15 . . 118.0 ?
C15 C16 C11 . . 117.4(4) ?
C15 C16 C25 . . 114.5(3) ?
C11 C16 C25 . . 127.6(3) ?
C20 C17 C18 . . 106.7(3) ?
C20 C17 C19 . . 106.9(3) ?
C18 C17 C19 . . 108.7(3) ?
C20 C17 C12 . . 115.0(3) ?
C18 C17 C12 . . 107.0(3) ?
C19 C17 C12 . . 112.3(3) ?
C17 C18 H18A . . 109.5 ?
C17 C18 H18B . . 109.5 ?
H18A C18 H18B . . 109.5 ?
C17 C18 H18C . . 109.5 ?
H18A C18 H18C . . 109.5 ?
H18B C18 H18C . . 109.5 ?
C17 C19 H19A . . 109.5 ?
C17 C19 H19B . . 109.5 ?
H19A C19 H19B . . 109.5 ?
C17 C19 H19C . . 109.5 ?
H19A C19 H19C . . 109.5 ?
H19B C19 H19C . . 109.5 ?
C17 C20 H20A . . 109.5 ?
C17 C20 H20B . . 109.5 ?
H20A C20 H20B . . 109.5 ?
C17 C20 H20C . . 109.5 ?
H20A C20 H20C . . 109.5 ?
H20B C20 H20C . . 109.5 ?
C23 C21 C14 . . 108.3(4) ?
C23 C21 C22 . . 109.0(4) ?
C14 C21 C22 . . 112.0(4) ?
C23 C21 C24 . . 109.8(4) ?
C14 C21 C24 . . 110.6(4) ?
C22 C21 C24 . . 107.0(4) ?
C21 C22 H22A . . 109.5 ?
C21 C22 H22B . . 109.5 ?
H22A C22 H22B . . 109.5 ?
C21 C22 H22C . . 109.5 ?
H22A C22 H22C . . 109.5 ?
H22B C22 H22C . . 109.5 ?
C21 C23 H23A . . 109.5 ?
C21 C23 H23B . . 109.5 ?
H23A C23 H23B . . 109.5 ?
C21 C23 H23C . . 109.5 ?
H23A C23 H23C . . 109.5 ?
H23B C23 H23C . . 109.5 ?
C21 C24 H24A . . 109.5 ?
C21 C24 H24B . . 109.5 ?
H24A C24 H24B . . 109.5 ?
C21 C24 H24C . . 109.5 ?
H24A C24 H24C . . 109.5 ?
H24B C24 H24C . . 109.5 ?
C27 C25 C28 . . 110.7(4) ?
C27 C25 C26 . . 107.5(4) ?
C28 C25 C26 . . 103.5(4) ?
C27 C25 C16 . . 111.5(4) ?
C28 C25 C16 . . 114.7(3) ?
C26 C25 C16 . . 108.3(3) ?
C25 C26 H26A . . 109.5 ?
C25 C26 H26B . . 109.5 ?
H26A C26 H26B . . 109.5 ?
C25 C26 H26C . . 109.5 ?
H26A C26 H26C . . 109.5 ?
H26B C26 H26C . . 109.5 ?
C25 C27 H27A . . 109.5 ?
C25 C27 H27B . . 109.5 ?
H27A C27 H27B . . 109.5 ?
C25 C27 H27C . . 109.5 ?
H27A C27 H27C . . 109.5 ?
H27B C27 H27C . . 109.5 ?
C25 C28 H28A . . 109.5 ?
C25 C28 H28B . . 109.5 ?
H28A C28 H28B . . 109.5 ?
C25 C28 H28C . . 109.5 ?
H28A C28 H28C . . 109.5 ?
H28B C28 H28C . . 109.5 ?
C32 C31 C36 . . 113.6(3) ?
C32 C31 B1 . . 126.7(3) ?
C36 C31 B1 . . 119.6(3) ?
F32 C32 C31 . . 121.0(3) ?
F32 C32 C33 . . 114.9(4) ?
C31 C32 C33 . . 124.1(4) ?
F33 C33 C34 . . 120.2(4) ?
F33 C33 C32 . . 120.2(4) ?
C34 C33 C32 . . 119.6(4) ?
F34 C34 C35 . . 121.0(4) ?
F34 C34 C33 . . 120.2(4) ?
C35 C34 C33 . . 118.8(4) ?
F35 C35 C34 . . 120.0(4) ?
F35 C35 C36 . . 120.4(4) ?
C34 C35 C36 . . 119.5(4) ?
F36 C36 C35 . . 115.4(3) ?
F36 C36 C31 . . 120.2(3) ?
C35 C36 C31 . . 124.4(4) ?
C42 C41 C46 . . 112.7(3) ?
C42 C41 B1 . . 126.1(3) ?
C46 C41 B1 . . 120.7(3) ?
F42 C42 C43 . . 115.3(3) ?
F42 C42 C41 . . 119.5(3) ?
C43 C42 C41 . . 125.2(3) ?
F43 C43 C44 . . 120.4(3) ?
F43 C43 C42 . . 120.6(3) ?
C44 C43 C42 . . 118.9(4) ?
F44 C44 C43 . . 120.3(4) ?
F44 C44 C45 . . 119.9(3) ?
C43 C44 C45 . . 119.8(3) ?
F45 C45 C44 . . 120.3(3) ?
F45 C45 C46 . . 120.9(3) ?
C44 C45 C46 . . 118.7(3) ?
F46 C46 C45 . . 115.1(3) ?
F46 C46 C41 . . 120.4(3) ?
C45 C46 C41 . . 124.4(4) ?
C56 C51 C52 . . 118.3(3) ?
C56 C51 P2 . . 123.5(3) ?
C52 C51 P2 . . 117.1(3) ?
C53 C52 C51 . . 117.0(3) ?
C53 C52 C57 . . 115.9(3) ?
C51 C52 C57 . . 126.7(3) ?
C54 C53 C52 . . 124.6(4) ?
C54 C53 H53 . . 117.7 ?
C52 C53 H53 . . 117.7 ?
C53 C54 C55 . . 116.5(3) ?
C53 C54 C61 . . 120.3(3) ?
C55 C54 C61 . . 123.0(3) ?
C54 C55 C56 . . 123.1(3) ?
C54 C55 H55 . . 118.5 ?
C56 C55 H55 . . 118.5 ?
C55 C56 C51 . . 118.7(3) ?
C55 C56 C65 . . 116.4(3) ?
C51 C56 C65 . . 124.5(3) ?
C58 C57 C59 . . 104.8(3) ?
C58 C57 C60 . . 112.3(3) ?
C59 C57 C60 . . 103.7(3) ?
C58 C57 C52 . . 113.5(3) ?
C59 C57 C52 . . 110.6(3) ?
C60 C57 C52 . . 111.3(3) ?
C57 C58 H58A . . 109.5 ?
C57 C58 H58B . . 109.5 ?
H58A C58 H58B . . 109.5 ?
C57 C58 H58C . . 109.5 ?
H58A C58 H58C . . 109.5 ?
H58B C58 H58C . . 109.5 ?
C57 C59 H59A . . 109.5 ?
C57 C59 H59B . . 109.5 ?
H59A C59 H59B . . 109.5 ?
C57 C59 H59C . . 109.5 ?
H59A C59 H59C . . 109.5 ?
H59B C59 H59C . . 109.5 ?
C57 C60 H60A . . 109.5 ?
C57 C60 H60B . . 109.5 ?
H60A C60 H60B . . 109.5 ?
C57 C60 H60C . . 109.5 ?
H60A C60 H60C . . 109.5 ?
H60B C60 H60C . . 109.5 ?
C62 C61 C54 . . 108.9(3) ?
C62 C61 C64 . . 108.4(3) ?
C54 C61 C64 . . 112.4(3) ?
C62 C61 C63 . . 109.1(3) ?
C54 C61 C63 . . 110.2(3) ?
C64 C61 C63 . . 107.8(3) ?
C61 C62 H62A . . 109.5 ?
C61 C62 H62B . . 109.5 ?
H62A C62 H62B . . 109.5 ?
C61 C62 H62C . . 109.5 ?
H62A C62 H62C . . 109.5 ?
H62B C62 H62C . . 109.5 ?
C61 C63 H63A . . 109.5 ?
C61 C63 H63B . . 109.5 ?
H63A C63 H63B . . 109.5 ?
C61 C63 H63C . . 109.5 ?
H63A C63 H63C . . 109.5 ?
H63B C63 H63C . . 109.5 ?
C61 C64 H64A . . 109.5 ?
C61 C64 H64B . . 109.5 ?
H64A C64 H64B . . 109.5 ?
C61 C64 H64C . . 109.5 ?
H64A C64 H64C . . 109.5 ?
H64B C64 H64C . . 109.5 ?
C66 C65 C68 . . 106.0(3) ?
C66 C65 C67 . . 110.1(3) ?
C68 C65 C67 . . 106.0(3) ?
C66 C65 C56 . . 113.6(3) ?
C68 C65 C56 . . 113.5(3) ?
C67 C65 C56 . . 107.4(3) ?
C65 C66 H66A . . 109.5 ?
C65 C66 H66B . . 109.5 ?
H66A C66 H66B . . 109.5 ?
C65 C66 H66C . . 109.5 ?
H66A C66 H66C . . 109.5 ?
H66B C66 H66C . . 109.5 ?
C65 C67 H67A . . 109.5 ?
C65 C67 H67B . . 109.5 ?
H67A C67 H67B . . 109.5 ?
C65 C67 H67C . . 109.5 ?
H67A C67 H67C . . 109.5 ?
H67B C67 H67C . . 109.5 ?
C65 C68 H68A . . 109.5 ?
C65 C68 H68B . . 109.5 ?
H68A C68 H68B . . 109.5 ?
C65 C68 H68C . . 109.5 ?
H68A C68 H68C . . 109.5 ?
H68B C68 H68C . . 109.5 ?
C76 C71 C72 . . 112.9(3) ?
C76 C71 B2 . . 125.7(3) ?
C72 C71 B2 . . 121.3(3) ?
F72 C72 C73 . . 115.3(3) ?
F72 C72 C71 . . 119.8(3) ?
C73 C72 C71 . . 124.9(3) ?
F73 C73 C72 . . 121.0(3) ?
F73 C73 C74 . . 119.7(3) ?
C72 C73 C74 . . 119.3(4) ?
F74 C74 C75 . . 120.7(3) ?
F74 C74 C73 . . 120.3(4) ?
C75 C74 C73 . . 119.0(4) ?
F75 C75 C74 . . 119.8(3) ?
F75 C75 C76 . . 120.9(4) ?
C74 C75 C76 . . 119.4(4) ?
F76 C76 C71 . . 120.7(3) ?
F76 C76 C75 . . 114.9(3) ?
C71 C76 C75 . . 124.4(4) ?
C82 C81 C86 . . 112.5(3) ?
C82 C81 B2 . . 125.0(3) ?
C86 C81 B2 . . 122.2(3) ?
F82 C82 C81 . . 119.7(3) ?
F82 C82 C83 . . 115.2(3) ?
C81 C82 C83 . . 125.1(4) ?
F83 C83 C84 . . 120.4(3) ?
F83 C83 C82 . . 120.4(3) ?
C84 C83 C82 . . 119.2(3) ?
F84 C84 C83 . . 120.7(3) ?
F84 C84 C85 . . 120.5(4) ?
C83 C84 C85 . . 118.8(4) ?
F85 C85 C84 . . 119.7(3) ?
F85 C85 C86 . . 120.5(3) ?
C84 C85 C86 . . 119.8(4) ?
F86 C86 C85 . . 115.5(3) ?
F86 C86 C81 . . 120.1(3) ?
C85 C86 C81 . . 124.4(4) ?
C96 C91 C92 . . 117.9(3) ?
C96 C91 P3 . . 117.8(3) ?
C92 C91 P3 . . 122.9(3) ?
C93 C92 C91 . . 118.1(3) ?
C93 C92 C97 . . 118.3(3) ?
C91 C92 C97 . . 123.0(3) ?
C92 C93 C94 . . 124.2(4) ?
C92 C93 H93 . . 117.9 ?
C94 C93 H93 . . 117.9 ?
C95 C94 C93 . . 115.9(3) ?
C95 C94 C101 . . 122.2(3) ?
C93 C94 C101 . . 121.8(3) ?
C94 C95 C96 . . 124.1(3) ?
C94 C95 H95 . . 118.0 ?
C96 C95 H95 . . 118.0 ?
C95 C96 C91 . . 117.7(3) ?
C95 C96 C105 . . 114.8(3) ?
C91 C96 C105 . . 127.1(3) ?
C98 C97 C99 . . 109.8(3) ?
C98 C97 C100 . . 107.1(3) ?
C99 C97 C100 . . 105.5(3) ?
C98 C97 C92 . . 112.3(3) ?
C99 C97 C92 . . 108.8(3) ?
C100 C97 C92 . . 113.0(3) ?
C97 C98 H98A . . 109.5 ?
C97 C98 H98B . . 109.5 ?
H98A C98 H98B . . 109.5 ?
C97 C98 H98C . . 109.5 ?
H98A C98 H98C . . 109.5 ?
H98B C98 H98C . . 109.5 ?
C97 C99 H99A . . 109.5 ?
C97 C99 H99B . . 109.5 ?
H99A C99 H99B . . 109.5 ?
C97 C99 H99C . . 109.5 ?
H99A C99 H99C . . 109.5 ?
H99B C99 H99C . . 109.5 ?
C97 C100 H10A . . 109.5 ?
C97 C100 H10B . . 109.5 ?
H10A C100 H10B . . 109.5 ?
C97 C100 H10C . . 109.5 ?
H10A C100 H10C . . 109.5 ?
H10B C100 H10C . . 109.5 ?
C104 C101 C103 . . 108.3(3) ?
C104 C101 C102 . . 108.6(4) ?
C103 C101 C102 . . 108.5(4) ?
C104 C101 C94 . . 108.8(3) ?
C103 C101 C94 . . 112.5(3) ?
C102 C101 C94 . . 110.2(3) ?
C101 C102 H10D . . 109.5 ?
C101 C102 H10E . . 109.5 ?
H10D C102 H10E . . 109.5 ?
C101 C102 H10F . . 109.5 ?
H10D C102 H10F . . 109.5 ?
H10E C102 H10F . . 109.5 ?
C101 C103 H10G . . 109.5 ?
C101 C103 H10H . . 109.5 ?
H10G C103 H10H . . 109.5 ?
C101 C103 H10I . . 109.5 ?
H10G C103 H10I . . 109.5 ?
H10H C103 H10I . . 109.5 ?
C101 C104 H10J . . 109.5 ?
C101 C104 H10K . . 109.5 ?
H10J C104 H10K . . 109.5 ?
C101 C104 H10L . . 109.5 ?
H10J C104 H10L . . 109.5 ?
H10K C104 H10L . . 109.5 ?
C107 C105 C106 . . 111.3(4) ?
C107 C105 C108 . . 106.3(4) ?
C106 C105 C108 . . 103.8(4) ?
C107 C105 C96 . . 113.3(3) ?
C106 C105 C96 . . 112.6(3) ?
C108 C105 C96 . . 108.8(3) ?
C105 C106 H10M . . 109.5 ?
C105 C106 H10N . . 109.5 ?
H10M C106 H10N . . 109.5 ?
C105 C106 H10O . . 109.5 ?
H10M C106 H10O . . 109.5 ?
H10N C106 H10O . . 109.5 ?
C105 C107 H10P . . 109.5 ?
C105 C107 H10Q . . 109.5 ?
H10P C107 H10Q . . 109.5 ?
C105 C107 H10R . . 109.5 ?
H10P C107 H10R . . 109.5 ?
H10Q C107 H10R . . 109.5 ?
C105 C108 H10S . . 109.5 ?
C105 C108 H10T . . 109.5 ?
H10S C108 H10T . . 109.5 ?
C105 C108 H10U . . 109.5 ?
H10S C108 H10U . . 109.5 ?
H10T C108 H10U . . 109.5 ?
C116 C111 C112 . . 112.3(4) ?
C116 C111 B3 . . 124.7(3) ?
C112 C111 B3 . . 123.0(3) ?
F112 C112 C113 . . 115.4(3) ?
F112 C112 C111 . . 119.9(3) ?
C113 C112 C111 . . 124.7(4) ?
F113 C113 C112 . . 121.0(4) ?
F113 C113 C114 . . 119.2(4) ?
C112 C113 C114 . . 119.7(4) ?
F114 C114 C115 . . 121.1(4) ?
F114 C114 C113 . . 120.4(4) ?
C115 C114 C113 . . 118.4(4) ?
F115 C115 C114 . . 119.8(4) ?
F115 C115 C116 . . 120.6(4) ?
C114 C115 C116 . . 119.6(4) ?
F116 C116 C111 . . 120.1(4) ?
F116 C116 C115 . . 114.8(4) ?
C111 C116 C115 . . 125.1(4) ?
C122 C121 C126 . . 112.1(4) ?
C122 C121 B3 . . 124.8(4) ?
C126 C121 B3 . . 122.1(3) ?
F122 C122 C123 . . 115.4(4) ?
F122 C122 C121 . . 120.3(3) ?
C123 C122 C121 . . 124.3(4) ?
F123 C123 C124 . . 120.1(4) ?
F123 C123 C122 . . 120.1(4) ?
C124 C123 C122 . . 119.8(4) ?
F124 C124 C123 . . 120.3(4) ?
F124 C124 C125 . . 120.6(4) ?
C123 C124 C125 . . 119.1(4) ?
F125 C125 C126 . . 120.8(4) ?
F125 C125 C124 . . 120.0(4) ?
C126 C125 C124 . . 119.2(4) ?
F126 C126 C125 . . 115.9(3) ?
F126 C126 C121 . . 118.9(3) ?
C125 C126 C121 . . 125.2(4) ?
C132 C131 H13A . . 109.5 ?
C132 C131 H13B . . 109.5 ?
H13A C131 H13B . . 109.5 ?
C132 C131 H13C . . 109.5 ?
H13A C131 H13C . . 109.5 ?
H13B C131 H13C . . 109.5 ?
C133 C132 C131 . . 112.7(6) ?
C133 C132 H13D . . 109.0 ?
C131 C132 H13D . . 109.0 ?
C133 C132 H13E . . 109.0 ?
C131 C132 H13E . . 109.0 ?
H13D C132 H13E . . 107.8 ?
C132 C133 C134 . . 116.9(5) ?
C132 C133 H13F . . 108.1 ?
C134 C133 H13F . . 108.1 ?
C132 C133 H13G . . 108.1 ?
C134 C133 H13G . . 108.1 ?
H13F C133 H13G . . 107.3 ?
C133 C134 C135 . . 114.9(5) ?
C133 C134 H13H . . 108.5 ?
C135 C134 H13H . . 108.5 ?
C133 C134 H13I . . 108.5 ?
C135 C134 H13I . . 108.5 ?
H13H C134 H13I . . 107.5 ?
C134 C135 H13J . . 109.5 ?
C134 C135 H13K . . 109.5 ?
H13J C135 H13K . . 109.5 ?
C134 C135 H13L . . 109.5 ?
H13J C135 H13L . . 109.5 ?
H13K C135 H13L . . 109.5 ?
C142 C141 H14A . . 109.5 ?
C142 C141 H14B . . 109.5 ?
H14A C141 H14B . . 109.5 ?
C142 C141 H14C . . 109.5 ?
H14A C141 H14C . . 109.5 ?
H14B C141 H14C . . 109.5 ?
C143 C142 C141 . . 116.9(11) ?
C143 C142 H14D . . 108.1 ?
C141 C142 H14D . . 108.1 ?
C143 C142 H14E . . 108.1 ?
C141 C142 H14E . . 108.1 ?
H14D C142 H14E . . 107.3 ?
C144 C143 C142 . . 116.1(12) ?
C144 C143 H14F . . 108.3 ?
C142 C143 H14F . . 108.3 ?
C144 C143 H14G . . 108.3 ?
C142 C143 H14G . . 108.3 ?
H14F C143 H14G . . 107.4 ?
C143 C144 C145 . . 112.0(13) ?
C143 C144 H14H . . 109.2 ?
C145 C144 H14H . . 109.2 ?
C143 C144 H14I . . 109.2 ?
C145 C144 H14I . . 109.2 ?
H14H C144 H14I . . 107.9 ?
C144 C145 H14J . . 109.5 ?
C144 C145 H14K . . 109.5 ?
H14J C145 H14K . . 109.5 ?
C144 C145 H14L . . 109.5 ?
H14J C145 H14L . . 109.5 ?
H14K C145 H14L . . 109.5 ?
C152 C151 H15A . . 109.5 ?
C152 C151 H15B . . 109.5 ?
H15A C151 H15B . . 109.5 ?
C152 C151 H15C . . 109.5 ?
H15A C151 H15C . . 109.5 ?
H15B C151 H15C . . 109.5 ?
C151 C152 C153 . . 129.(2) ?
C151 C152 H15D . . 105.1 ?
C153 C152 H15D . . 105.1 ?
C151 C152 H15E . . 105.1 ?
C153 C152 H15E . . 105.1 ?
H15D C152 H15E . . 105.9 ?
C154 C153 C152 . . 109.5(15) ?
C154 C153 H15F . . 109.8 ?
C152 C153 H15F . . 109.8 ?
C154 C153 H15G . . 109.8 ?
C152 C153 H15G . . 109.8 ?
H15F C153 H15G . . 108.2 ?
C153 C154 C155 . . 109.9(15) ?
C153 C154 H15H . . 109.7 ?
C155 C154 H15H . . 109.7 ?
C153 C154 H15I . . 109.7 ?
C155 C154 H15I . . 109.7 ?
H15H C154 H15I . . 108.2 ?
C154 C155 H15J . . 109.5 ?
C154 C155 H15K . . 109.5 ?
H15J C155 H15K . . 109.5 ?
C154 C155 H15L . . 109.5 ?
H15J C155 H15L . . 109.5 ?
H15K C155 H15L . . 109.5 ?

loop_
_geom_bond_atom_site_label_1
_geom_bond_atom_site_label_2
_geom_bond_site_symmetry_2
_geom_bond_distance
_geom_bond_publ_flag
B1 C31 . 1.633(6) ?
B1 C41 . 1.637(6) ?
B1 C2 . 1.650(5) ?
B1 P2 . 2.131(4) ?
C1 C2 . 1.550(5) ?
C1 P1 . 1.857(4) ?
C1 H1A . 0.97 ?
C1 H1B . 0.97 ?
P1 C11 . 1.842(4) ?
P1 B3 . 2.091(5) ?
P1 H1 . 1.313(19) ?
B2 C71 . 1.634(6) ?
B2 C4 . 1.642(6) ?
B2 C81 . 1.643(6) ?
B2 P3 . 2.112(4) ?
C2 H2A . 0.97 ?
C2 H2B . 0.97 ?
P2 C51 . 1.844(4) ?
P2 C3 . 1.851(4) ?
P2 H2 . 1.27(4) ?
B3 C121 . 1.628(6) ?
B3 C111 . 1.640(6) ?
B3 C6 . 1.645(6) ?
C3 C4 . 1.538(5) ?
C3 H3A . 0.97 ?
C3 H3B . 0.97 ?
P3 C5 . 1.850(4) ?
P3 C91 . 1.853(4) ?
P3 H3 . 1.33(3) ?
C4 H4A . 0.97 ?
C4 H4B . 0.97 ?
C5 C6 . 1.532(5) ?
C5 H5A . 0.97 ?
C5 H5B . 0.97 ?
C6 H6A . 0.97 ?
C6 H6B . 0.97 ?
C11 C12 . 1.422(6) ?
C11 C16 . 1.435(6) ?
C12 C13 . 1.394(6) ?
C12 C17 . 1.556(6) ?
C13 C14 . 1.389(6) ?
C13 H13 . 0.93 ?
C14 C15 . 1.386(6) ?
C14 C21 . 1.529(6) ?
C15 C16 . 1.399(6) ?
C15 H15 . 0.93 ?
C16 C25 . 1.558(6) ?
C17 C20 . 1.516(6) ?
C17 C18 . 1.536(6) ?
C17 C19 . 1.548(6) ?
C18 H18A . 0.96 ?
C18 H18B . 0.96 ?
C18 H18C . 0.96 ?
C19 H19A . 0.96 ?
C19 H19B . 0.96 ?
C19 H19C . 0.96 ?
C20 H20A . 0.96 ?
C20 H20B . 0.96 ?
C20 H20C . 0.96 ?
C21 C23 . 1.511(7) ?
C21 C22 . 1.536(7) ?
C21 C24 . 1.542(7) ?
C22 H22A . 0.96 ?
C22 H22B . 0.96 ?
C22 H22C . 0.96 ?
C23 H23A . 0.96 ?
C23 H23B . 0.96 ?
C23 H23C . 0.96 ?
C24 H24A . 0.96 ?
C24 H24B . 0.96 ?
C24 H24C . 0.96 ?
C25 C27 . 1.530(6) ?
C25 C28 . 1.541(6) ?
C25 C26 . 1.546(6) ?
C26 H26A . 0.96 ?
C26 H26B . 0.96 ?
C26 H26C . 0.96 ?
C27 H27A . 0.96 ?
C27 H27B . 0.96 ?
C27 H27C . 0.96 ?
C28 H28A . 0.96 ?
C28 H28B . 0.96 ?
C28 H28C . 0.96 ?
C31 C32 . 1.373(6) ?
C31 C36 . 1.403(6) ?
C32 F32 . 1.352(5) ?
C32 C33 . 1.398(6) ?
C33 F33 . 1.340(5) ?
C33 C34 . 1.381(7) ?
C34 F34 . 1.344(5) ?
C34 C35 . 1.376(7) ?
C35 F35 . 1.343(5) ?
C35 C36 . 1.380(6) ?
C36 F36 . 1.343(5) ?
C41 C42 . 1.384(6) ?
C41 C46 . 1.393(5) ?
C42 F42 . 1.358(4) ?
C42 C43 . 1.374(6) ?
C43 F43 . 1.346(4) ?
C43 C44 . 1.369(6) ?
C44 F44 . 1.351(4) ?
C44 C45 . 1.373(6) ?
C45 F45 . 1.343(4) ?
C45 C46 . 1.389(6) ?
C46 F46 . 1.359(4) ?
C51 C56 . 1.431(5) ?
C51 C52 . 1.445(5) ?
C52 C53 . 1.395(5) ?
C52 C57 . 1.562(5) ?
C53 C54 . 1.382(5) ?
C53 H53 . 0.93 ?
C54 C55 . 1.393(6) ?
C54 C61 . 1.527(5) ?
C55 C56 . 1.394(5) ?
C55 H55 . 0.93 ?
C56 C65 . 1.552(5) ?
C57 C58 . 1.538(6) ?
C57 C59 . 1.544(5) ?
C57 C60 . 1.552(6) ?
C58 H58A . 0.96 ?
C58 H58B . 0.96 ?
C58 H58C . 0.96 ?
C59 H59A . 0.96 ?
C59 H59B . 0.96 ?
C59 H59C . 0.96 ?
C60 H60A . 0.96 ?
C60 H60B . 0.96 ?
C60 H60C . 0.96 ?
C61 C62 . 1.527(6) ?
C61 C64 . 1.535(6) ?
C61 C63 . 1.542(5) ?
C62 H62A . 0.96 ?
C62 H62B . 0.96 ?
C62 H62C . 0.96 ?
C63 H63A . 0.96 ?
C63 H63B . 0.96 ?
C63 H63C . 0.96 ?
C64 H64A . 0.96 ?
C64 H64B . 0.96 ?
C64 H64C . 0.96 ?
C65 C66 . 1.532(5) ?
C65 C68 . 1.534(6) ?
C65 C67 . 1.551(6) ?
C66 H66A . 0.96 ?
C66 H66B . 0.96 ?
C66 H66C . 0.96 ?
C67 H67A . 0.96 ?
C67 H67B . 0.96 ?
C67 H67C . 0.96 ?
C68 H68A . 0.96 ?
C68 H68B . 0.96 ?
C68 H68C . 0.96 ?
C71 C76 . 1.380(5) ?
C71 C72 . 1.394(5) ?
C72 F72 . 1.356(4) ?
C72 C73 . 1.373(6) ?
C73 F73 . 1.340(4) ?
C73 C74 . 1.375(6) ?
C74 F74 . 1.336(4) ?
C74 C75 . 1.374(6) ?
C75 F75 . 1.340(5) ?
C75 C76 . 1.390(6) ?
C76 F76 . 1.359(4) ?
C81 C82 . 1.383(5) ?
C81 C86 . 1.391(5) ?
C82 F82 . 1.363(4) ?
C82 C83 . 1.384(5) ?
C83 F83 . 1.350(4) ?
C83 C84 . 1.367(6) ?
C84 F84 . 1.346(4) ?
C84 C85 . 1.372(6) ?
C85 F85 . 1.348(4) ?
C85 C86 . 1.381(6) ?
C86 F86 . 1.355(4) ?
C91 C96 . 1.419(5) ?
C91 C92 . 1.442(5) ?
C92 C93 . 1.381(5) ?
C92 C97 . 1.557(5) ?
C93 C94 . 1.383(5) ?
C93 H93 . 0.93 ?
C94 C95 . 1.382(6) ?
C94 C101 . 1.543(5) ?
C95 C96 . 1.402(6) ?
C95 H95 . 0.93 ?
C96 C105 . 1.565(5) ?
C97 C98 . 1.526(5) ?
C97 C99 . 1.539(5) ?
C97 C100 . 1.544(6) ?
C98 H98A . 0.96 ?
C98 H98B . 0.96 ?
C98 H98C . 0.96 ?
C99 H99A . 0.96 ?
C99 H99B . 0.96 ?
C99 H99C . 0.96 ?
C100 H10A . 0.96 ?
C100 H10B . 0.96 ?
C100 H10C . 0.96 ?
C101 C104 . 1.520(6) ?
C101 C103 . 1.532(6) ?
C101 C102 . 1.542(6) ?
C102 H10D . 0.96 ?
C102 H10E . 0.96 ?
C102 H10F . 0.96 ?
C103 H10G . 0.96 ?
C103 H10H . 0.96 ?
C103 H10I . 0.96 ?
C104 H10J . 0.96 ?
C104 H10K . 0.96 ?
C104 H10L . 0.96 ?
C105 C107 . 1.519(6) ?
C105 C106 . 1.534(6) ?
C105 C108 . 1.555(6) ?
C106 H10M . 0.96 ?
C106 H10N . 0.96 ?
C106 H10O . 0.96 ?
C107 H10P . 0.96 ?
C107 H10Q . 0.96 ?
C107 H10R . 0.96 ?
C108 H10S . 0.96 ?
C108 H10T . 0.96 ?
C108 H10U . 0.96 ?
C111 C116 . 1.382(6) ?
C111 C112 . 1.399(6) ?
C112 F112 . 1.350(5) ?
C112 C113 . 1.377(6) ?
C113 F113 . 1.342(5) ?
C113 C114 . 1.379(7) ?
C114 F114 . 1.340(5) ?
C114 C115 . 1.374(7) ?
C115 F115 . 1.351(5) ?
C115 C116 . 1.384(6) ?
C116 F116 . 1.361(5) ?
C121 C122 . 1.399(6) ?
C121 C126 . 1.401(6) ?
C122 F122 . 1.357(5) ?
C122 C123 . 1.382(6) ?
C123 F123 . 1.343(5) ?
C123 C124 . 1.370(7) ?
C124 F124 . 1.344(5) ?
C124 C125 . 1.380(6) ?
C125 F125 . 1.345(5) ?
C125 C126 . 1.372(6) ?
C126 F126 . 1.348(4) ?
C131 C132 . 1.517(9) ?
C131 H13A . 0.96 ?
C131 H13B . 0.96 ?
C131 H13C . 0.96 ?
C132 C133 . 1.480(9) ?
C132 H13D . 0.97 ?
C132 H13E . 0.97 ?
C133 C134 . 1.485(9) ?
C133 H13F . 0.97 ?
C133 H13G . 0.97 ?
C134 C135 . 1.490(8) ?
C134 H13H . 0.97 ?
C134 H13I . 0.97 ?
C135 H13J . 0.96 ?
C135 H13K . 0.96 ?
C135 H13L . 0.96 ?
C141 C142 . 1.529(13) ?
C141 H14A . 0.96 ?
C141 H14B . 0.96 ?
C141 H14C . 0.96 ?
C142 C143 . 1.529(12) ?
C142 H14D . 0.97 ?
C142 H14E . 0.97 ?
C143 C144 . 1.500(12) ?
C143 H14F . 0.97 ?
C143 H14G . 0.97 ?
C144 C145 . 1.526(13) ?
C144 H14H . 0.97 ?
C144 H14I . 0.97 ?
C145 H14J . 0.96 ?
C145 H14K . 0.96 ?
C145 H14L . 0.96 ?
C151 C152 . 1.514(14) ?
C151 H15A . 0.96 ?
C151 H15B . 0.96 ?
C151 H15C . 0.96 ?
C152 C153 . 1.520(14) ?
C152 H15D . 0.97 ?
C152 H15E . 0.97 ?
C153 C154 . 1.517(13) ?
C153 H15F . 0.97 ?
C153 H15G . 0.97 ?
C154 C155 . 1.518(14) ?
C154 H15H . 0.97 ?
C154 H15I . 0.97 ?
C155 H15J . 0.96 ?
C155 H15K . 0.96 ?
C155 H15L . 0.96 ?

loop_
_geom_torsion_atom_site_label_1
_geom_torsion_atom_site_label_2
_geom_torsion_atom_site_label_3
_geom_torsion_atom_site_label_4
_geom_torsion_site_symmetry_1
_geom_torsion_site_symmetry_2
_geom_torsion_site_symmetry_3
_geom_torsion_site_symmetry_4
_geom_torsion
_geom_torsion_publ_flag
C2 C1 P1 C11 . . . . -152.1(3) ?
C2 C1 P1 B3 . . . . 54.8(3) ?
P1 C1 C2 B1 . . . . -166.6(3) ?
C31 B1 C2 C1 . . . . -74.2(4) ?
C41 B1 C2 C1 . . . . 54.2(4) ?
P2 B1 C2 C1 . . . . 178.7(3) ?
C51 P2 C3 C4 . . . . -157.7(2) ?
B1 P2 C3 C4 . . . . 48.0(3) ?
P2 C3 C4 B2 . . . . -172.2(2) ?
C71 B2 C4 C3 . . . . -64.3(4) ?
C81 B2 C4 C3 . . . . 64.4(4) ?
P3 B2 C4 C3 . . . . -170.3(3) ?
C91 P3 C5 C6 . . . . -158.9(3) ?
B2 P3 C5 C6 . . . . 45.4(4) ?
P3 C5 C6 B3 . . . . -177.7(3) ?
C121 B3 C6 C5 . . . . 66.1(4) ?
C111 B3 C6 C5 . . . . -62.3(4) ?
P1 B3 C6 C5 . . . . -169.2(3) ?
C1 P1 C11 C12 . . . . -93.8(3) ?
B3 P1 C11 C12 . . . . 61.7(4) ?
C1 P1 C11 C16 . . . . 106.9(3) ?
B3 P1 C11 C16 . . . . -97.6(3) ?
C16 C11 C12 C13 . . . . 13.9(6) ?
P1 C11 C12 C13 . . . . -144.7(3) ?
C16 C11 C12 C17 . . . . -158.2(4) ?
P1 C11 C12 C17 . . . . 43.1(5) ?
C11 C12 C13 C14 . . . . -2.0(6) ?
C17 C12 C13 C14 . . . . 171.1(4) ?
C12 C13 C14 C15 . . . . -8.2(6) ?
C12 C13 C14 C21 . . . . 178.5(4) ?
C13 C14 C15 C16 . . . . 6.5(6) ?
C21 C14 C15 C16 . . . . 179.8(4) ?
C14 C15 C16 C11 . . . . 5.1(6) ?
C14 C15 C16 C25 . . . . -167.8(4) ?
C12 C11 C16 C15 . . . . -15.3(5) ?
P1 C11 C16 C15 . . . . 144.9(3) ?
C12 C11 C16 C25 . . . . 156.6(4) ?
P1 C11 C16 C25 . . . . -43.2(5) ?
C13 C12 C17 C20 . . . . -175.5(4) ?
C11 C12 C17 C20 . . . . -3.0(6) ?
C13 C12 C17 C18 . . . . -57.2(4) ?
C11 C12 C17 C18 . . . . 115.3(4) ?
C13 C12 C17 C19 . . . . 62.0(5) ?
C11 C12 C17 C19 . . . . -125.6(4) ?
C15 C14 C21 C23 . . . . -76.5(5) ?
C13 C14 C21 C23 . . . . 96.5(5) ?
C15 C14 C21 C22 . . . . 163.2(4) ?
C13 C14 C21 C22 . . . . -23.8(6) ?
C15 C14 C21 C24 . . . . 43.9(6) ?
C13 C14 C21 C24 . . . . -143.1(4) ?
C15 C16 C25 C27 . . . . -78.3(5) ?
C11 C16 C25 C27 . . . . 109.6(5) ?
C15 C16 C25 C28 . . . . 154.8(4) ?
C11 C16 C25 C28 . . . . -17.3(6) ?
C15 C16 C25 C26 . . . . 39.8(5) ?
C11 C16 C25 C26 . . . . -132.3(4) ?
C41 B1 C31 C32 . . . . -132.9(4) ?
C2 B1 C31 C32 . . . . -6.5(5) ?
P2 B1 C31 C32 . . . . 101.0(4) ?
C41 B1 C31 C36 . . . . 45.2(5) ?
C2 B1 C31 C36 . . . . 171.5(3) ?
P2 B1 C31 C36 . . . . -81.0(3) ?
C36 C31 C32 F32 . . . . -177.9(3) ?
B1 C31 C32 F32 . . . . 0.2(6) ?
C36 C31 C32 C33 . . . . 0.8(5) ?
B1 C31 C32 C33 . . . . 178.9(4) ?
F32 C32 C33 F33 . . . . -1.5(5) ?
C31 C32 C33 F33 . . . . 179.8(4) ?
F32 C32 C33 C34 . . . . 177.7(3) ?
C31 C32 C33 C34 . . . . -1.0(6) ?
F33 C33 C34 F34 . . . . 1.0(6) ?
C32 C33 C34 F34 . . . . -178.3(4) ?
F33 C33 C34 C35 . . . . 179.5(4) ?
C32 C33 C34 C35 . . . . 0.2(6) ?
F34 C34 C35 F35 . . . . 0.7(6) ?
C33 C34 C35 F35 . . . . -177.7(4) ?
F34 C34 C35 C36 . . . . 179.2(4) ?
C33 C34 C35 C36 . . . . 0.7(6) ?
F35 C35 C36 F36 . . . . 0.0(5) ?
C34 C35 C36 F36 . . . . -178.5(3) ?
F35 C35 C36 C31 . . . . 177.5(3) ?
C34 C35 C36 C31 . . . . -1.0(6) ?
C32 C31 C36 F36 . . . . 177.6(3) ?
B1 C31 C36 F36 . . . . -0.7(5) ?
C32 C31 C36 C35 . . . . 0.2(5) ?
B1 C31 C36 C35 . . . . -178.0(3) ?
C31 B1 C41 C42 . . . . -148.2(4) ?
C2 B1 C41 C42 . . . . 80.1(4) ?
P2 B1 C41 C42 . . . . -32.8(5) ?
C31 B1 C41 C46 . . . . 40.0(5) ?
C2 B1 C41 C46 . . . . -91.7(4) ?
P2 B1 C41 C46 . . . . 155.3(3) ?
C46 C41 C42 F42 . . . . 173.4(3) ?
B1 C41 C42 F42 . . . . 1.0(6) ?
C46 C41 C42 C43 . . . . -5.5(6) ?
B1 C41 C42 C43 . . . . -177.9(4) ?
F42 C42 C43 F43 . . . . 3.1(5) ?
C41 C42 C43 F43 . . . . -178.0(4) ?
F42 C42 C43 C44 . . . . -173.7(3) ?
C41 C42 C43 C44 . . . . 5.2(6) ?
F43 C43 C44 F44 . . . . 0.3(6) ?
C42 C43 C44 F44 . . . . 177.1(3) ?
F43 C43 C44 C45 . . . . -177.6(3) ?
C42 C43 C44 C45 . . . . -0.8(6) ?
F44 C44 C45 F45 . . . . -1.3(6) ?
C43 C44 C45 F45 . . . . 176.7(3) ?
F44 C44 C45 C46 . . . . 179.5(3) ?
C43 C44 C45 C46 . . . . -2.5(6) ?
F45 C45 C46 F46 . . . . -0.5(5) ?
C44 C45 C46 F46 . . . . 178.7(3) ?
F45 C45 C46 C41 . . . . -177.2(4) ?
C44 C45 C46 C41 . . . . 2.0(6) ?
C42 C41 C46 F46 . . . . -174.7(3) ?
B1 C41 C46 F46 . . . . -1.9(5) ?
C42 C41 C46 C45 . . . . 1.8(6) ?
B1 C41 C46 C45 . . . . 174.6(4) ?
C3 P2 C51 C56 . . . . -75.6(3) ?
B1 P2 C51 C56 . . . . 80.7(3) ?
C3 P2 C51 C52 . . . . 116.8(3) ?
B1 P2 C51 C52 . . . . -86.9(3) ?
C56 C51 C52 C53 . . . . -15.0(5) ?
P2 C51 C52 C53 . . . . 153.3(3) ?
C56 C51 C52 C57 . . . . 157.3(4) ?
P2 C51 C52 C57 . . . . -34.4(5) ?
C51 C52 C53 C54 . . . . 6.9(6) ?
C57 C52 C53 C54 . . . . -166.2(4) ?
C52 C53 C54 C55 . . . . 4.0(6) ?
C52 C53 C54 C61 . . . . 179.9(4) ?
C53 C54 C55 C56 . . . . -6.9(5) ?
C61 C54 C55 C56 . . . . 177.3(3) ?
C54 C55 C56 C51 . . . . -1.3(6) ?
C54 C55 C56 C65 . . . . 172.2(3) ?
C52 C51 C56 C55 . . . . 12.5(5) ?
P2 C51 C56 C55 . . . . -155.0(3) ?
C52 C51 C56 C65 . . . . -160.5(3) ?
P2 C51 C56 C65 . . . . 32.1(5) ?
C53 C52 C57 C58 . . . . -97.3(4) ?
C51 C52 C57 C58 . . . . 90.4(5) ?
C53 C52 C57 C59 . . . . 20.2(5) ?
C51 C52 C57 C59 . . . . -152.1(4) ?
C53 C52 C57 C60 . . . . 134.9(4) ?
C51 C52 C57 C60 . . . . -37.5(5) ?
C53 C54 C61 C62 . . . . 72.5(4) ?
C55 C54 C61 C62 . . . . -111.9(4) ?
C53 C54 C61 C64 . . . . -167.4(4) ?
C55 C54 C61 C64 . . . . 8.3(5) ?
C53 C54 C61 C63 . . . . -47.2(5) ?
C55 C54 C61 C63 . . . . 128.5(4) ?
C55 C56 C65 C66 . . . . 126.9(4) ?
C51 C56 C65 C66 . . . . -60.0(5) ?
C55 C56 C65 C68 . . . . 5.7(5) ?
C51 C56 C65 C68 . . . . 178.8(4) ?
C55 C56 C65 C67 . . . . -111.1(4) ?
C51 C56 C65 C67 . . . . 62.0(4) ?
C4 B2 C71 C76 . . . . -16.1(6) ?
C81 B2 C71 C76 . . . . -141.2(4) ?
P3 B2 C71 C76 . . . . 91.6(4) ?
C4 B2 C71 C72 . . . . 164.2(3) ?
C81 B2 C71 C72 . . . . 39.0(5) ?
P3 B2 C71 C72 . . . . -88.1(4) ?
C76 C71 C72 F72 . . . . -180.0(3) ?
B2 C71 C72 F72 . . . . -0.2(5) ?
C76 C71 C72 C73 . . . . 2.3(6) ?
B2 C71 C72 C73 . . . . -177.9(4) ?
F72 C72 C73 F73 . . . . -3.7(5) ?
C71 C72 C73 F73 . . . . 174.1(3) ?
F72 C72 C73 C74 . . . . 178.5(3) ?
C71 C72 C73 C74 . . . . -3.7(6) ?
F73 C73 C74 F74 . . . . 2.6(6) ?
C72 C73 C74 F74 . . . . -179.6(4) ?
F73 C73 C74 C75 . . . . -175.0(4) ?
C72 C73 C74 C75 . . . . 2.9(6) ?
F74 C74 C75 F75 . . . . 1.9(6) ?
C73 C74 C75 F75 . . . . 179.4(4) ?
F74 C74 C75 C76 . . . . -178.6(4) ?
C73 C74 C75 C76 . . . . -1.0(6) ?
C72 C71 C76 F76 . . . . -179.0(3) ?
B2 C71 C76 F76 . . . . 1.2(6) ?
C72 C71 C76 C75 . . . . -0.3(6) ?
B2 C71 C76 C75 . . . . 180.0(4) ?
F75 C75 C76 F76 . . . . -1.9(6) ?
C74 C75 C76 F76 . . . . 178.6(4) ?
F75 C75 C76 C71 . . . . 179.3(4) ?
C74 C75 C76 C71 . . . . -0.3(6) ?
C71 B2 C81 C82 . . . . -152.7(4) ?
C4 B2 C81 C82 . . . . 76.5(4) ?
P3 B2 C81 C82 . . . . -37.2(5) ?
C71 B2 C81 C86 . . . . 34.0(5) ?
C4 B2 C81 C86 . . . . -96.8(4) ?
P3 B2 C81 C86 . . . . 149.5(3) ?
C86 C81 C82 F82 . . . . 174.2(3) ?
B2 C81 C82 F82 . . . . 0.3(5) ?
C86 C81 C82 C83 . . . . -4.7(6) ?
B2 C81 C82 C83 . . . . -178.6(4) ?
F82 C82 C83 F83 . . . . 4.0(5) ?
C81 C82 C83 F83 . . . . -177.0(3) ?
F82 C82 C83 C84 . . . . -175.7(3) ?
C81 C82 C83 C84 . . . . 3.3(6) ?
F83 C83 C84 F84 . . . . -1.1(6) ?
C82 C83 C84 F84 . . . . 178.6(3) ?
F83 C83 C84 C85 . . . . -179.0(3) ?
C82 C83 C84 C85 . . . . 0.7(6) ?
F84 C84 C85 F85 . . . . 0.1(6) ?
C83 C84 C85 F85 . . . . 178.0(4) ?
F84 C84 C85 C86 . . . . 179.4(4) ?
C83 C84 C85 C86 . . . . -2.7(6) ?
F85 C85 C86 F86 . . . . -1.6(5) ?
C84 C85 C86 F86 . . . . 179.2(3) ?
F85 C85 C86 C81 . . . . -179.7(4) ?
C84 C85 C86 C81 . . . . 1.1(6) ?
C82 C81 C86 F86 . . . . -175.5(3) ?
B2 C81 C86 F86 . . . . -1.4(6) ?
C82 C81 C86 C85 . . . . 2.5(6) ?
B2 C81 C86 C85 . . . . 176.6(4) ?
C5 P3 C91 C96 . . . . 111.3(3) ?
B2 P3 C91 C96 . . . . -92.1(3) ?
C5 P3 C91 C92 . . . . -82.6(3) ?
B2 P3 C91 C92 . . . . 74.0(4) ?
C96 C91 C92 C93 . . . . 14.2(5) ?
P3 C91 C92 C93 . . . . -152.0(3) ?
C96 C91 C92 C97 . . . . -157.2(3) ?
P3 C91 C92 C97 . . . . 36.6(5) ?
C91 C92 C93 C94 . . . . -2.2(6) ?
C97 C92 C93 C94 . . . . 169.6(3) ?
C92 C93 C94 C95 . . . . -7.5(6) ?
C92 C93 C94 C101 . . . . 176.3(4) ?
C93 C94 C95 C96 . . . . 5.3(6) ?
C101 C94 C95 C96 . . . . -178.5(4) ?
C94 C95 C96 C91 . . . . 6.5(6) ?
C94 C95 C96 C105 . . . . -167.1(4) ?
C92 C91 C96 C95 . . . . -16.1(5) ?
P3 C91 C96 C95 . . . . 150.8(3) ?
C92 C91 C96 C105 . . . . 156.6(4) ?
P3 C91 C96 C105 . . . . -36.5(5) ?
C93 C92 C97 C98 . . . . 121.4(4) ?
C91 C92 C97 C98 . . . . -67.2(5) ?
C93 C92 C97 C99 . . . . -116.7(4) ?
C91 C92 C97 C99 . . . . 54.7(4) ?
C93 C92 C97 C100 . . . . 0.1(5) ?
C91 C92 C97 C100 . . . . 171.5(3) ?
C95 C94 C101 C104 . . . . 107.5(4) ?
C93 C94 C101 C104 . . . . -76.5(5) ?
C95 C94 C101 C103 . . . . -12.5(5) ?
C93 C94 C101 C103 . . . . 163.5(4) ?
C95 C94 C101 C102 . . . . -133.6(4) ?
C93 C94 C101 C102 . . . . 42.4(5) ?
C95 C96 C105 C107 . . . . -88.4(4) ?
C91 C96 C105 C107 . . . . 98.7(5) ?
C95 C96 C105 C106 . . . . 144.1(4) ?
C91 C96 C105 C106 . . . . -28.7(5) ?
C95 C96 C105 C108 . . . . 29.6(5) ?
C91 C96 C105 C108 . . . . -143.2(4) ?
C121 B3 C111 C116 . . . . -144.2(4) ?
C6 B3 C111 C116 . . . . -20.5(6) ?
P1 B3 C111 C116 . . . . 88.5(4) ?
C121 B3 C111 C112 . . . . 33.6(5) ?
C6 B3 C111 C112 . . . . 157.3(4) ?
P1 B3 C111 C112 . . . . -93.7(4) ?
C116 C111 C112 F112 . . . . -178.4(3) ?
B3 C111 C112 F112 . . . . 3.5(6) ?
C116 C111 C112 C113 . . . . 4.3(6) ?
B3 C111 C112 C113 . . . . -173.8(4) ?
F112 C112 C113 F113 . . . . -0.3(6) ?
C111 C112 C113 F113 . . . . 177.1(4) ?
F112 C112 C113 C114 . . . . -178.6(4) ?
C111 C112 C113 C114 . . . . -1.2(7) ?
F113 C113 C114 F114 . . . . 1.7(6) ?
C112 C113 C114 F114 . . . . -180.0(4) ?
F113 C113 C114 C115 . . . . 179.4(4) ?
C112 C113 C114 C115 . . . . -2.2(6) ?
F114 C114 C115 F115 . . . . -2.6(6) ?
C113 C114 C115 F115 . . . . 179.7(4) ?
F114 C114 C115 C116 . . . . 179.9(4) ?
C113 C114 C115 C116 . . . . 2.2(6) ?
C112 C111 C116 F116 . . . . 176.4(3) ?
B3 C111 C116 F116 . . . . -5.6(6) ?
C112 C111 C116 C115 . . . . -4.4(6) ?
B3 C111 C116 C115 . . . . 173.6(4) ?
F115 C115 C116 F116 . . . . 3.1(6) ?
C114 C115 C116 F116 . . . . -179.4(4) ?
F115 C115 C116 C111 . . . . -176.1(4) ?
C114 C115 C116 C111 . . . . 1.4(7) ?
C111 B3 C121 C122 . . . . 31.1(5) ?
C6 B3 C121 C122 . . . . -97.7(4) ?
P1 B3 C121 C122 . . . . 147.9(3) ?
C111 B3 C121 C126 . . . . -161.1(3) ?
C6 B3 C121 C126 . . . . 70.1(4) ?
P1 B3 C121 C126 . . . . -44.3(5) ?
C126 C121 C122 F122 . . . . -173.5(3) ?
B3 C121 C122 F122 . . . . -4.7(6) ?
C126 C121 C122 C123 . . . . 6.1(6) ?
B3 C121 C122 C123 . . . . 175.0(4) ?
F122 C122 C123 F123 . . . . -1.8(6) ?
C121 C122 C123 F123 . . . . 178.5(4) ?
F122 C122 C123 C124 . . . . 175.6(4) ?
C121 C122 C123 C124 . . . . -4.1(7) ?
F123 C123 C124 F124 . . . . -0.3(6) ?
C122 C123 C124 F124 . . . . -177.7(4) ?
F123 C123 C124 C125 . . . . 178.4(4) ?
C122 C123 C124 C125 . . . . 0.9(6) ?
F124 C124 C125 F125 . . . . 0.5(6) ?
C123 C124 C125 F125 . . . . -178.1(4) ?
F124 C124 C125 C126 . . . . 178.1(4) ?
C123 C124 C125 C126 . . . . -0.6(6) ?
F125 C125 C126 F126 . . . . 2.3(5) ?
C124 C125 C126 F126 . . . . -175.3(3) ?
F125 C125 C126 C121 . . . . -179.2(3) ?
C124 C125 C126 C121 . . . . 3.3(6) ?
C122 C121 C126 F126 . . . . 172.7(3) ?
B3 C121 C126 F126 . . . . 3.6(5) ?
C122 C121 C126 C125 . . . . -5.8(6) ?
B3 C121 C126 C125 . . . . -175.0(4) ?
C131 C132 C133 C134 . . . . 56.3(8) ?
C132 C133 C134 C135 . . . . 58.7(8) ?
C141 C142 C143 C144 . . . . 64.(2) ?
C142 C143 C144 C145 . . . . -170.3(15) ?
C151 C152 C153 C154 . . . . -63.(4) ?
C152 C153 C154 C155 . . . . 175.5(19) ?
